data_1574295
loop_
_publ_author_name
'Liu, Jian'
'Wang, Ruohan'
'Li, Longyu'
'Zhao, Wenkai'
'Suo, Zhaochen'
'Shi, Wendi'
'Long, Guankui'
'Yao, Zhaoyang'
'Wan, Xiangjian'
'Chen, Yongsheng'

_publ_section_title
;
 Fine-tuning central extended unit symmetry via atom-level asymmetric
 molecular design enables efficient binary organic solar cells
;
_journal_issue 9
_journal_name_full 'Energy &amp; Environmental Science'
_journal_page_first 4470
_journal_page_last 4479
_journal_paper_doi 10.1039/D4EE06155A
_journal_volume 18
_journal_year 2025
_chemical_formula_moiety 'C126 H155 F4 N9 O2 S4'
_chemical_formula_sum 'C126 H155 F4 N9 O2 S4'
_chemical_formula_weight 2031.82
_space_group_crystal_system triclinic
_space_group_IT_number 2
_space_group_name_Hall '-P 1'
_space_group_name_H-M_alt 'P -1'
_atom_sites_solution_hydrogens mixed
_atom_sites_solution_primary dual
_audit_creation_date 2024-05-25
_audit_creation_method
;
Olex2 1.5
(compiled 2024.02.16 svn.r378c4104 for OlexSys, GUI svn.r6928)
;
_audit_update_record
;
2024-08-03 deposited with the CCDC.	2025-04-01 downloaded from the CCDC.
;
_cell_angle_alpha 104.389(9)
_cell_angle_beta 108.549(9)
_cell_angle_gamma 92.542(9)
_cell_formula_units_Z 2
_cell_length_a 17.182(3)
_cell_length_b 19.052(4)
_cell_length_c 19.726(4)
_cell_measurement_reflns_used 9950
_cell_measurement_temperature 193.00
_cell_measurement_theta_max 55.18
_cell_measurement_theta_min 3.17
_cell_volume 5876(2)
_computing_cell_refinement 'SAINT V8.40B (Bruker, 2019)'
_computing_data_collection 'APEX5 V2023.9-2 (Bruker, 2023)'
_computing_data_reduction 'SAINT V8.40B (Bruker, 2019)'
_computing_molecular_graphics 'Olex2 1.5 (Dolomanov et al., 2009)'
_computing_publication_material 'Olex2 1.5 (Dolomanov et al., 2009)'
_computing_structure_refinement 'SHELXL 2019/3 (Sheldrick, 2015)'
_computing_structure_solution 'SHELXT 2018/2 (Sheldrick, 2018)'
_diffrn_ambient_temperature 193.00
_diffrn_detector CPAD
_diffrn_detector_area_resol_mean 7.41
_diffrn_detector_type 'Bruker PHOTON II'
_diffrn_measured_fraction_theta_full 0.977
_diffrn_measured_fraction_theta_max 0.977
_diffrn_measurement_device 'four-circle diffractometer'
_diffrn_measurement_device_type 'Bruker D8 VENTURE MetalJet PHOTON II'
_diffrn_measurement_method '\w and \f shutterless scans'
_diffrn_measurement_specimen_support 'nylon loop'
_diffrn_radiation_monochromator 'Helios Multi-layer Optic'
_diffrn_radiation_probe x-ray
_diffrn_radiation_type GaK\a
_diffrn_radiation_wavelength 1.34139
_diffrn_reflns_av_R_equivalents 0.0638
_diffrn_reflns_av_unetI/netI 0.0771
_diffrn_reflns_Laue_measured_fraction_full 0.977
_diffrn_reflns_Laue_measured_fraction_max 0.977
_diffrn_reflns_limit_h_max 20
_diffrn_reflns_limit_h_min -20
_diffrn_reflns_limit_k_max 22
_diffrn_reflns_limit_k_min -22
_diffrn_reflns_limit_l_max 23
_diffrn_reflns_limit_l_min -23
_diffrn_reflns_number 63726
_diffrn_reflns_point_group_measured_fraction_full 0.977
_diffrn_reflns_point_group_measured_fraction_max 0.977
_diffrn_reflns_theta_full 53.594
_diffrn_reflns_theta_max 53.907
_diffrn_reflns_theta_min 2.139
_diffrn_source MetalJet
_diffrn_source_current 2.85
_diffrn_source_power 0.1986735
_diffrn_source_type 'Liquid Metal source'
_diffrn_source_voltage 69.71
_diffrn_standards_number 0
_exptl_absorpt_coefficient_mu 0.787
_exptl_absorpt_correction_T_max 0.7512
_exptl_absorpt_correction_T_min 0.5084
_exptl_absorpt_correction_type multi-scan
_exptl_absorpt_process_details
;
SADABS-2016/2 (Bruker,2016/2) was used for absorption correction.
wR2(int) was 0.1494 before and 0.0779 after correction.
The Ratio of minimum to maximum transmission is 0.6768.
The \l/2 correction factor is Not present.
;
_exptl_crystal_density_diffrn 1.148
_exptl_crystal_description block
_exptl_crystal_F_000 2180
_exptl_crystal_size_max 0.12
_exptl_crystal_size_mid 0.11
_exptl_crystal_size_min 0.08
_refine_diff_density_max 0.551
_refine_diff_density_min -0.504
_refine_diff_density_rms 0.082
_refine_ls_extinction_method none
_refine_ls_goodness_of_fit_ref 1.084
_refine_ls_hydrogen_treatment constr
_refine_ls_matrix_type full
_refine_ls_number_parameters 1308
_refine_ls_number_reflns 21015
_refine_ls_number_restraints 534
_refine_ls_restrained_S_all 1.193
_refine_ls_R_factor_all 0.1953
_refine_ls_R_factor_gt 0.1323
_refine_ls_shift/su_max 0.009
_refine_ls_shift/su_mean 0.000
_refine_ls_structure_factor_coef Fsqd
_refine_ls_weighting_details 'w=1/[\s^2^(Fo^2^)+(0.0700P)^2^+13.0000P] where P=(Fo^2^+2Fc^2^)/3'
_refine_ls_weighting_scheme calc
_refine_ls_wR_factor_gt 0.3177
_refine_ls_wR_factor_ref 0.3508
_reflns_Friedel_coverage 0.000
_reflns_number_gt 9952
_reflns_number_total 21015
_reflns_threshold_expression 'I > 2\s(I)'
_cod_data_source_file d4ee06155a2.cif
_cod_data_source_block 240517lulgpz143782_1_0m
_cod_depositor_comments
;
The following automatic conversions were performed:

data item '_diffrn_radiation_probe' value 'X-ray' was changed to
'x-ray' in accordance with the
/home/data/users/saulius/crontab/automatic-downloads/rss-feeds/RSC/lib/dictionaries/cif_core.dic
dictionary named 'cif_core.dic' version 2.4.2 last updated on
2011-04-26.

Automatic conversion script
Id: cif_fix_values 8170 2020-07-09 18:12:32Z antanas 

 Adding full bibliography for 1574295--1574296.cif.
;
_cod_database_code 1574295
_shelx_shelxl_version_number 2019/3
_shelx_space_group_comment
;
The symmetry employed for this shelxl refinement is uniquely defined
by the following loop, which should always be used as a source of
symmetry information in preference to the above space-group names.
They are only intended as comments.
;
_shelx_estimated_absorpt_t_max 0.940
_shelx_estimated_absorpt_t_min 0.912
_olex2_refinement_description
;
1. Fixed Uiso
 At 1.2 times of:
  All C(H) groups, All C(H,H) groups
 At 1.5 times of:
  All C(H,H,H) groups
2. Restrained distances
 C90-C89 = C88-C89 = C88-C87 = C87-C86 = C86-C85 = C85-C84 = C84-C83 = C82-C83
 = C82-C81 = C81-C80 = C91-C80 = C92-C91 = C93-C92 = C94-C93 = C95-C94 = C96-
 C95 = C97-C96 = C98-C97 = C98-C99 = C100-C99 = C100-C101 = C101-C102
 1.5 with sigma of 0.01
 C64-C65 = C63-C64 = C62-C63 = C62-C61 = C61-C60 = C60-C59 = C59-C58 = C58-C57
 = C57-C56 = C56-C55 = C55-C15
 1.5 with sigma of 0.01
 C126-C125 = C124-C125 = C123-C124 = C123-C122 = C121-C122 = C121-C120 = C120-
 C119 = C119-C118 = C118-C117 = C117-C104 = C105-C104 = C106-C105 = C107-C106 =
 C108-C107 = C109-C108 = C109-C110 = C111-C110 = C111-C112 = C113-C112 = C114-
 C113 = C114-C115 = C116-C115
 1.5 with sigma of 0.01
 C52-C51 = C50-C51 = C49-C50 = C49-C48 = C47-C48 = C47-C46 = C46-C45 = C45-C44
 = C44-C43 = C43-C28
 1.5 with sigma of 0.01
 C63-C65
 2.5 with sigma of 0.01
 C88-C86
 2.5 with sigma of 0.01
 C90-C88
 2.5 with sigma of 0.01
 C100-C102
 2.5 with sigma of 0.01
 C86-C84
 2.5 with sigma of 0.01
 C101-C99
 2.5 with sigma of 0.01
 C87-C89
 2.5 with sigma of 0.01
 C100-C98
 2.5 with sigma of 0.01
 C85-C87
 2.5 with sigma of 0.01
 C99-C97
 2.5 with sigma of 0.01
 C96-C98
 2.5 with sigma of 0.01
 C120-C122
 2.5 with sigma of 0.01
 C126-C124
 2.5 with sigma of 0.01
 C121-C119
 2.5 with sigma of 0.01
 C124-C122
 2.5 with sigma of 0.01
 C113-C115
 2.5 with sigma of 0.01
 C108-C110
 2.5 with sigma of 0.01
 C112-C114
 2.5 with sigma of 0.01
 C125-C123
 2.5 with sigma of 0.01
 C113-C111
 2.5 with sigma of 0.01
 C123-C121
 2.5 with sigma of 0.01
 C110-C112
 2.5 with sigma of 0.01
 C111-C109
 2.5 with sigma of 0.01
 C120-C118
 2.5 with sigma of 0.01
 C116-C114
 2.5 with sigma of 0.01
 C59-C61
 2.5 with sigma of 0.01
 C59-C57
 2.5 with sigma of 0.01
 C62-C60
 2.5 with sigma of 0.01
 C60-C58
 2.5 with sigma of 0.01
 C64-C62
 2.5 with sigma of 0.01
 C58-C56
 2.5 with sigma of 0.01
 C61-C63
 2.5 with sigma of 0.01
 C46-C48
 2.5 with sigma of 0.01
 C49-C47
 2.5 with sigma of 0.01
 C50-C48
 2.5 with sigma of 0.01
 C47-C45
 2.5 with sigma of 0.01
 C43-C45
 2.5 with sigma of 0.01
 C46-C44
 2.5 with sigma of 0.01
 C50-C52
 2.5 with sigma of 0.01
 C51-C49
 2.5 with sigma of 0.01
3. Uiso/Uaniso restraints and constraints
C55 \\sim C56 \\sim C57 \\sim C58 \\sim C59 \\sim C65 \\sim C60 \\sim C64 \\sim
C63 \\sim C62 \\sim C61: within 2A with sigma of 0.01 and sigma for terminal
atoms of 0.02 within 2A
C104 \\sim C105 \\sim C106 \\sim C117 \\sim C118 \\sim C119 \\sim C120 \\sim
C122 \\sim C121 \\sim C124 \\sim C125 \\sim C123 \\sim C126 \\sim C103 \\sim
C107 \\sim C108 \\sim C110 \\sim C109 \\sim C111 \\sim C112 \\sim C113 \\sim
C114 \\sim C115 \\sim C116: within 2A with sigma of 0.01 and sigma for terminal
atoms of 0.02 within 2A
C43 \\sim C44 \\sim C45 \\sim C46 \\sim C47 \\sim C49 \\sim C50 \\sim C48 \\sim
C52 \\sim C51: within 2A with sigma of 0.01 and sigma for terminal atoms of
0.02 within 2A
C80 \\sim C81 \\sim C91 \\sim C83 \\sim C82 \\sim C92 \\sim C93 \\sim C94 \\sim
C95 \\sim C84 \\sim C96 \\sim C97 \\sim C98 \\sim C99 \\sim C101 \\sim C100
\\sim C102 \\sim C85 \\sim C86 \\sim C87 \\sim C88 \\sim C89 \\sim C90: within
2A with sigma of 0.01 and sigma for terminal atoms of 0.02 within 2A
C125 \\sim C126: within 2A with sigma of 0.005 and sigma for terminal atoms of
0.01 within 2A
C46 \\sim C47: within 2A with sigma of 0.005 and sigma for terminal atoms of
0.01 within 2A
C51 \\sim C52: within 2A with sigma of 0.005 and sigma for terminal atoms of
0.01 within 2A
C58 \\sim C59: within 2A with sigma of 0.007 and sigma for terminal atoms of
0.014 within 2A
C70 \\sim C71: within 2A with sigma of 0.005 and sigma for terminal atoms of
0.01 within 2A
C120 \\sim C121: within 2A with sigma of 0.007 and sigma for terminal atoms of
0.014 within 2A
C47 \\sim C48 \\sim C49 \\sim C50: within 2A with sigma of 0.007 and sigma for
terminal atoms of 0.014 within 2A
C59 \\sim C60: within 2A with sigma of 0.007 and sigma for terminal atoms of
0.014 within 2A
C64 \\sim C65: within 2A with sigma of 0.005 and sigma for terminal atoms of
0.01 within 2A
C96 \\sim C97 \\sim C98 \\sim C99 \\sim C100 \\sim C101 \\sim C102: within 2A
with sigma of 0.007 and sigma for terminal atoms of 0.014 within 2A
C120 \\sim C121 \\sim C122: within 2A with sigma of 0.005 and sigma for
terminal atoms of 0.01 within 2A
4.a Riding coordinates:
 C115(H11Q,H11R), C59(H59A,H59B), C90(H90A,H90B,H90C), C102(H10Q,H10R,H10S),
 C65(H65A,H65B,H65C), C125(H12I,H12J), C52(H52A,H52B,H52C)
4.b Ternary CH refined with riding coordinates:
 C104(H104), C80(H80)
4.c Secondary CH2 refined with riding coordinates:
 C103(H10A,H10B), C79(H79A,H79B), C105(H10C,H10D), C43(H43A,H43B), C106(H10E,
 H10F), C55(H55A,H55B), C56(H56A,H56B), C117(H11A,H11B), C44(H44A,H44B),
 C81(H81A,H81B), C118(H11C,H11D), C107(H10G,H10H), C91(H91A,H91B), C57(H57A,
 H57B), C83(H83A,H83B), C82(H82A,H82B), C92(H92A,H92B), C108(H10I,H10J),
 C119(H11E,H11F), C93(H93A,H93B), C45(H45A,H45B), C94(H94A,H94B), C95(H95A,
 H95B), C84(H84A,H84B), C96(H96A,H96B), C120(H12A,H12B), C110(H11G,H11H),
 C58(H58A,H58B), C109(H10K,H10L), C111(H11I,H11J), C112(H11K,H11L), C46(H46A,
 H46B), C113(H11M,H11N), C114(H11O,H11P), C97(H97A,H97B), C47(H47A,H47B),
 C122(H12C,H12D), C85(H85A,H85B), C98(H98A,H98B), C86(H86A,H86B), C87(H87A,
 H87B), C49(H49A,H49B), C121(H12E,H12F), C88(H88A,H88B), C99(H99A,H99B),
 C89(H89A,H89B), C101(H10M,H10N), C100(H10O,H10P), C124(H12G,H12H), C123(H12K,
 H12L), C60(H60A,H60B), C64(H64A,H64B), C63(H63A,H63B), C62(H62A,H62B),
 C61(H61A,H61B), C50(H50A,H50B), C48(H48A,H48B), C51(H51A,H51B)
4.d Aromatic/amide H refined with riding coordinates:
 C30(H30), C78(H78), C70(H70), C13(H13), C3(H3), C77(H77), C35(H35), C76(H76),
 C38(H38), C9(H9), C73(H73), C72(H72), C71(H71)
4.e Idealised Me refined as rotating group:
 C116(H11S,H11T,H11U), C126(H12M,H12N,H12O)
;
_smtbx_masks_void_probe_radius 1.2
_smtbx_masks_void_truncation_radius 1.2
_olex2_submission_special_instructions 'No special instructions were received'
_site XU

loop_
_space_group_symop_operation_xyz
'x, y, z'
'-x, -y, -z'

loop_
_atom_site_label
_atom_site_type_symbol
_atom_site_fract_x
_atom_site_fract_y
_atom_site_fract_z
_atom_site_U_iso_or_equiv
_atom_site_adp_type
_atom_site_occupancy
_atom_site_site_symmetry_order
_atom_site_calc_flag
_atom_site_refinement_flags_posn
_atom_site_refinement_flags_adp
_atom_site_refinement_flags_occupancy
_atom_site_disorder_assembly
_atom_site_disorder_group
S1 S 0.72822(11) 0.48431(10) 0.05001(9) 0.0904(5) Uani 1 1 d . . . . .
S2 S 0.52913(11) 0.60355(11) 0.05761(10) 0.0963(5) Uani 1 1 d . . . . .
S4 S 0.54722(11) 0.33789(10) 0.45593(9) 0.0932(5) Uani 1 1 d . . . . .
S3 S 0.38259(11) 0.48538(11) 0.39150(10) 0.0957(5) Uani 1 1 d . . . . .
O2 O 0.6241(3) 0.2429(3) 0.5251(3) 0.1102(15) Uani 1 1 d . . . . .
O1 O 0.8623(3) 0.4369(3) 0.0205(3) 0.1026(14) Uani 1 1 d . . . . .
N3 N 0.6100(3) 0.4709(3) 0.1740(3) 0.0888(15) Uani 1 1 d . . . . .
F3 F 0.7829(4) 0.0664(3) 0.6780(3) 0.1444(17) Uani 1 1 d . . . . .
N4 N 0.5499(3) 0.4212(3) 0.3058(3) 0.0866(14) Uani 1 1 d . . . . .
F1 F 1.1019(3) 0.3213(3) -0.0665(3) 0.1540(19) Uani 1 1 d . . . . .
N6 N 0.3950(3) 0.6141(3) 0.1499(3) 0.0864(14) Uani 1 1 d . . . . .
F4 F 0.7032(3) 0.0705(3) 0.7736(3) 0.1479(18) Uani 1 1 d . . . . .
N5 N 0.3505(3) 0.5802(3) 0.2656(3) 0.0854(14) Uani 1 1 d . . . . .
F2 F 1.0961(3) 0.3795(3) -0.1774(3) 0.173(2) Uani 1 1 d . . . . .
C21 C 0.4356(4) 0.5692(4) 0.1876(3) 0.0867(18) Uani 1 1 d . . . . .
C66 C 0.3119(4) 0.6253(4) 0.2288(4) 0.0848(17) Uani 1 1 d . . . . .
N7 N 0.1370(4) 0.7369(3) 0.2319(4) 0.121(2) Uani 1 1 d . . . . .
C54 C 0.5469(4) 0.4884(4) 0.2050(3) 0.0867(18) Uani 1 1 d . . . . .
C22 C 0.4133(4) 0.5508(4) 0.2447(3) 0.0855(17) Uani 1 1 d . . . . .
C103 C 0.5919(4) 0.3558(4) 0.2918(4) 0.0951(18) Uani 1 1 d . U . . .
H10A H 0.597450 0.331947 0.331991 0.114 Uiso 1 1 calc R U . . .
H10B H 0.648420 0.371284 0.293371 0.114 Uiso 1 1 calc R U . . .
C20 C 0.5034(4) 0.5378(4) 0.1700(3) 0.0850(17) Uani 1 1 d . . . . .
C67 C 0.2445(4) 0.6605(4) 0.2511(4) 0.0889(18) Uani 1 1 d . . . . .
C31 C 0.5353(5) 0.2679(4) 0.5985(4) 0.094(2) Uani 1 1 d . . . . .
C53 C 0.5211(4) 0.4674(4) 0.2603(3) 0.0846(17) Uani 1 1 d . . . . .
C16 C 0.6119(4) 0.5684(4) 0.0353(3) 0.0896(18) Uani 1 1 d . . . . .
C17 C 0.6473(4) 0.5186(4) 0.0747(3) 0.0894(18) Uani 1 1 d . . . . .
C30 C 0.4867(4) 0.3154(4) 0.5682(3) 0.096(2) Uani 1 1 d . . . . .
H30 H 0.446212 0.328450 0.590816 0.115 Uiso 1 1 calc R U . . .
C14 C 0.7173(4) 0.5363(4) -0.0139(3) 0.0892(18) Uani 1 1 d . . . . .
C32 C 0.6003(5) 0.2346(4) 0.5756(4) 0.095(2) Uani 1 1 d . . . . .
C75 C 0.3335(4) 0.6423(4) 0.1702(4) 0.0860(17) Uani 1 1 d . . . . .
C78 C 0.1191(5) 0.7219(5) 0.2902(5) 0.112(2) Uani 1 1 d . . . . .
H78 H 0.075132 0.742923 0.303642 0.134 Uiso 1 1 calc R U . . .
N2 N 0.7277(6) 0.6268(5) -0.1968(4) 0.131(3) Uani 1 1 d . . . . .
C68 C 0.2016(4) 0.7057(4) 0.2117(4) 0.094(2) Uani 1 1 d . . . . .
C6 C 0.8264(4) 0.5009(4) -0.0746(3) 0.0885(19) Uani 1 1 d . . . . .
C18 C 0.6042(4) 0.5096(4) 0.1233(3) 0.0895(18) Uani 1 1 d . . . . .
N8 N 0.3623(5) 0.3398(6) 0.6752(5) 0.139(3) Uani 1 1 d . . . . .
C27 C 0.4349(4) 0.4234(4) 0.4363(3) 0.0872(18) Uani 1 1 d . . . . .
C33 C 0.6334(5) 0.1882(4) 0.6235(4) 0.096(2) Uani 1 1 d . . . . .
C26 C 0.4976(4) 0.3974(4) 0.4100(3) 0.0860(18) Uani 1 1 d . . . . .
C5 C 0.8719(4) 0.4521(4) -0.0332(4) 0.0919(19) Uani 1 1 d . . . . .
C29 C 0.4828(5) 0.3491(4) 0.5118(3) 0.0904(19) Uani 1 1 d . . . . .
C25 C 0.5032(4) 0.4271(4) 0.3526(3) 0.0875(18) Uani 1 1 d . . . . .
C15 C 0.6513(4) 0.5799(4) -0.0139(3) 0.0913(19) Uani 1 1 d D . . . .
C23 C 0.4571(4) 0.5015(4) 0.2803(3) 0.0863(18) Uani 1 1 d . . . . .
C104 C 0.5459(4) 0.3006(4) 0.2172(4) 0.1056(19) Uani 1 1 d D U . . .
H104 H 0.541115 0.326706 0.178177 0.127 Uiso 1 1 calc R U . . .
C4 C 0.9347(4) 0.4269(4) -0.0660(4) 0.094(2) Uani 1 1 d . . . . .
C19 C 0.5400(4) 0.5508(4) 0.1188(3) 0.0885(18) Uani 1 1 d . . . . .
C24 C 0.4472(4) 0.4753(4) 0.3375(3) 0.0877(18) Uani 1 1 d . . . . .
C70 C 0.1796(4) 0.7665(4) 0.1147(4) 0.0993(19) Uani 1 1 d . U . . .
H70 H 0.134992 0.786469 0.127818 0.119 Uiso 1 1 calc R U . . .
C13 C 0.7615(4) 0.5363(4) -0.0623(3) 0.0896(18) Uani 1 1 d . . . . .
H13 H 0.743086 0.567396 -0.093458 0.108 Uiso 1 1 calc R U . . .
C28 C 0.4254(4) 0.3963(4) 0.4928(3) 0.0919(19) Uani 1 1 d D . . . .
C79 C 0.6795(4) 0.4305(4) 0.1931(4) 0.103(2) Uani 1 1 d . . . . .
H79A H 0.697458 0.415019 0.149367 0.124 Uiso 1 1 calc R U . . .
H79B H 0.660050 0.385664 0.203115 0.124 Uiso 1 1 calc R U . . .
C42 C 0.4122(7) 0.3046(6) 0.6866(5) 0.115(3) Uani 1 1 d . . . . .
C3 C 0.9911(5) 0.3829(4) -0.0443(4) 0.105(2) Uani 1 1 d . . . . .
H3 H 0.993627 0.363943 -0.003520 0.126 Uiso 1 1 calc R U . . .
C77 C 0.1613(5) 0.6785(4) 0.3293(4) 0.106(2) Uani 1 1 d . . . . .
H77 H 0.147354 0.669606 0.369623 0.127 Uiso 1 1 calc R U . . .
C35 C 0.6158(6) 0.1507(5) 0.7252(4) 0.110(2) Uani 1 1 d . . . . .
H35 H 0.587489 0.150750 0.759449 0.132 Uiso 1 1 calc R U . . .
C10 C 0.8371(5) 0.5405(5) -0.1857(4) 0.106(2) Uani 1 1 d . . . . .
C34 C 0.5931(5) 0.1919(4) 0.6749(4) 0.0936(19) Uani 1 1 d . . . . .
C76 C 0.2245(4) 0.6473(4) 0.3102(4) 0.096(2) Uani 1 1 d . . . . .
H76 H 0.254645 0.616612 0.337375 0.115 Uiso 1 1 calc R U . . .
C7 C 0.8617(5) 0.5029(4) -0.1332(4) 0.096(2) Uani 1 1 d . . . . .
C8 C 0.9292(5) 0.4566(4) -0.1243(4) 0.099(2) Uani 1 1 d . . . . .
C105 C 0.4580(4) 0.2749(4) 0.2105(4) 0.111(2) Uani 1 1 d D U . . .
H10C H 0.431998 0.318580 0.226052 0.134 Uiso 1 1 calc R U . . .
H10D H 0.426542 0.251091 0.157321 0.134 Uiso 1 1 calc R U . . .
C74 C 0.2875(4) 0.6906(4) 0.1309(4) 0.0900(18) Uani 1 1 d . . . . .
C43 C 0.3597(4) 0.4154(5) 0.5270(4) 0.120(2) Uani 1 1 d D U . . .
H43A H 0.383566 0.421915 0.581240 0.144 Uiso 1 1 calc R U . . .
H43B H 0.342597 0.462637 0.519426 0.144 Uiso 1 1 calc R U . . .
C69 C 0.2223(4) 0.7216(4) 0.1506(4) 0.0943(19) Uani 1 1 d . . . . .
N9 N 0.4765(5) 0.2078(5) 0.8110(4) 0.153(3) Uani 1 1 d . . . . .
C106 C 0.4482(5) 0.2230(5) 0.2542(5) 0.127(2) Uani 1 1 d D U . . .
H10E H 0.487055 0.242320 0.305940 0.152 Uiso 1 1 calc R U . . .
H10F H 0.463762 0.175381 0.232419 0.152 Uiso 1 1 calc R U . . .
C38 C 0.6974(6) 0.1470(5) 0.6224(4) 0.113(2) Uani 1 1 d . . . . .
H38 H 0.724321 0.145981 0.586939 0.136 Uiso 1 1 calc R U . . .
C40 C 0.4755(6) 0.2575(5) 0.7007(4) 0.111(3) Uani 1 1 d . . . . .
C36 C 0.6778(7) 0.1111(5) 0.7252(5) 0.118(3) Uani 1 1 d . . . . .
C2 C 1.0453(5) 0.3662(6) -0.0832(6) 0.124(3) Uani 1 1 d . . . . .
C55 C 0.6297(5) 0.6360(4) -0.0562(4) 0.107(2) Uani 1 1 d D U . . .
H55A H 0.573186 0.647497 -0.059405 0.128 Uiso 1 1 calc R U . . .
H55B H 0.629755 0.615741 -0.107532 0.128 Uiso 1 1 calc R U . . .
C41 C 0.4773(5) 0.2294(5) 0.7628(5) 0.121(3) Uani 1 1 d . . . . .
N1 N 0.8965(6) 0.5264(5) -0.2929(4) 0.166(3) Uani 1 1 d . . . . .
C39 C 0.5312(5) 0.2399(4) 0.6612(4) 0.101(2) Uani 1 1 d . . . . .
C9 C 0.9868(6) 0.4409(5) -0.1619(5) 0.121(3) Uani 1 1 d . . . . .
H9 H 0.986639 0.461060 -0.201489 0.146 Uiso 1 1 calc R U . . .
C73 C 0.3089(5) 0.7083(4) 0.0737(4) 0.104(2) Uani 1 1 d . . . . .
H73 H 0.353324 0.688543 0.060014 0.125 Uiso 1 1 calc R U . . .
C11 C 0.8714(6) 0.5328(5) -0.2464(5) 0.126(3) Uani 1 1 d . . . . .
C56 C 0.6912(5) 0.7062(4) -0.0185(4) 0.127(2) Uani 1 1 d D U . . .
H56A H 0.747235 0.695172 -0.017673 0.153 Uiso 1 1 calc R U . . .
H56B H 0.675350 0.741963 -0.047660 0.153 Uiso 1 1 calc R U . . .
C37 C 0.7219(6) 0.1067(5) 0.6746(5) 0.118(3) Uani 1 1 d . . . . .
C72 C 0.2651(5) 0.7542(5) 0.0380(5) 0.120(3) Uani 1 1 d . . . . .
H72 H 0.278018 0.766681 -0.001277 0.144 Uiso 1 1 calc R U . . .
C1 C 1.0422(6) 0.3960(6) -0.1391(7) 0.131(3) Uani 1 1 d . . . . .
C117 C 0.5991(6) 0.2401(4) 0.2037(5) 0.137(2) Uani 1 1 d D U . . .
H11A H 0.605320 0.213541 0.241979 0.164 Uiso 1 1 calc R U . . .
H11B H 0.654941 0.262958 0.210633 0.164 Uiso 1 1 calc R U . . .
C80 C 0.7534(5) 0.4707(6) 0.2590(6) 0.156(3) Uani 1 1 d D U . . .
H80 H 0.737590 0.474921 0.304256 0.187 Uiso 1 1 calc R U . . .
C71 C 0.2005(5) 0.7828(5) 0.0606(5) 0.118(2) Uani 1 1 d . U . . .
H71 H 0.170343 0.815293 0.036016 0.142 Uiso 1 1 calc R U . . .
C44 C 0.2844(5) 0.3586(6) 0.4951(5) 0.167(3) Uani 1 1 d D U . . .
H44A H 0.300611 0.312991 0.507660 0.200 Uiso 1 1 calc R U . . .
H44B H 0.243529 0.375718 0.519174 0.200 Uiso 1 1 calc R U . . .
C81 C 0.7788(6) 0.5457(6) 0.2591(6) 0.171(3) Uani 1 1 d D U . . .
H81A H 0.729823 0.572115 0.250271 0.205 Uiso 1 1 calc R U . . .
H81B H 0.800734 0.543603 0.218009 0.205 Uiso 1 1 calc R U . . .
C118 C 0.5655(8) 0.1845(5) 0.1270(5) 0.176(3) Uani 1 1 d D U . . .
H11C H 0.601788 0.145617 0.126310 0.212 Uiso 1 1 calc R U . . .
H11D H 0.509880 0.161437 0.120569 0.212 Uiso 1 1 calc R U . . .
C107 C 0.3619(6) 0.2110(5) 0.2558(6) 0.156(3) Uani 1 1 d D U . . .
H10G H 0.323038 0.199619 0.203980 0.187 Uiso 1 1 calc R U . . .
H10H H 0.350147 0.257728 0.283685 0.187 Uiso 1 1 calc R U . . .
C91 C 0.8200(6) 0.4197(6) 0.2628(6) 0.174(3) Uani 1 1 d D U . . .
H91A H 0.866684 0.442171 0.309513 0.209 Uiso 1 1 calc R U . . .
H91B H 0.796683 0.373626 0.267890 0.209 Uiso 1 1 calc R U . . .
C57 C 0.6934(7) 0.7392(5) 0.0593(5) 0.174(3) Uani 1 1 d D U . . .
H57A H 0.636125 0.744843 0.058364 0.209 Uiso 1 1 calc R U . . .
H57B H 0.714146 0.704742 0.089068 0.209 Uiso 1 1 calc R U . . .
C83 C 0.8572(8) 0.6658(8) 0.3319(8) 0.236(5) Uani 1 1 d D U . . .
H83A H 0.864174 0.667468 0.284409 0.284 Uiso 1 1 calc R U . . .
H83B H 0.807200 0.688483 0.334734 0.284 Uiso 1 1 calc R U . . .
C82 C 0.8443(7) 0.5870(7) 0.3321(7) 0.198(4) Uani 1 1 d D U . . .
H82A H 0.826092 0.583714 0.374216 0.237 Uiso 1 1 calc R U . . .
H82B H 0.896777 0.565712 0.337758 0.237 Uiso 1 1 calc R U . . .
C92 C 0.8565(6) 0.3989(6) 0.2010(6) 0.171(3) Uani 1 1 d D U . . .
H92A H 0.810360 0.375681 0.154028 0.205 Uiso 1 1 calc R U . . .
H92B H 0.880166 0.444646 0.195481 0.205 Uiso 1 1 calc R U . . .
C108 C 0.3420(8) 0.1520(6) 0.2890(5) 0.187(3) Uani 1 1 d D U . . .
H10I H 0.281802 0.147508 0.280743 0.225 Uiso 1 1 calc R U . . .
H10J H 0.352870 0.105120 0.260602 0.225 Uiso 1 1 calc R U . . .
C119 C 0.5583(10) 0.2131(6) 0.0609(6) 0.226(4) Uani 1 1 d D U . . .
H11E H 0.521625 0.251708 0.060917 0.271 Uiso 1 1 calc R U . . .
H11F H 0.613738 0.236016 0.066769 0.271 Uiso 1 1 calc R U . . .
C93 C 0.9218(6) 0.3491(7) 0.2082(7) 0.186(4) Uani 1 1 d D U . . .
H93A H 0.898975 0.303418 0.214469 0.223 Uiso 1 1 calc R U . . .
H93B H 0.969015 0.372575 0.254214 0.223 Uiso 1 1 calc R U . . .
C45 C 0.2436(6) 0.3417(8) 0.4128(5) 0.220(4) Uani 1 1 d D U . . .
H45A H 0.283239 0.322640 0.388031 0.264 Uiso 1 1 calc R U . . .
H45B H 0.227904 0.387109 0.399491 0.264 Uiso 1 1 calc R U . . .
C94 C 0.9548(7) 0.3287(7) 0.1443(7) 0.197(4) Uani 1 1 d D U . . .
H94A H 0.907849 0.306814 0.097577 0.237 Uiso 1 1 calc R U . . .
H94B H 0.980952 0.373710 0.139435 0.237 Uiso 1 1 calc R U . . .
C95 C 1.0173(9) 0.2755(8) 0.1544(9) 0.238(5) Uani 1 1 d D U . . .
H95A H 1.065940 0.298846 0.199195 0.286 Uiso 1 1 calc R U . . .
H95B H 0.992350 0.232095 0.162916 0.286 Uiso 1 1 calc R U . . .
C84 C 0.9313(10) 0.7093(9) 0.3954(10) 0.303(6) Uani 1 1 d D U . . .
H84A H 0.980812 0.684042 0.397664 0.363 Uiso 1 1 calc R U . . .
H84B H 0.921358 0.716005 0.443179 0.363 Uiso 1 1 calc R U . . .
C96 C 1.0457(11) 0.2511(10) 0.0890(9) 0.291(5) Uani 1 1 d D U . . .
H96A H 0.998094 0.226068 0.043917 0.349 Uiso 1 1 calc R U . . .
H96B H 1.071136 0.293830 0.079743 0.349 Uiso 1 1 calc R U . . .
C120 C 0.5252(11) 0.1566(8) -0.0132(5) 0.303(5) Uani 1 1 d D U . . .
H12A H 0.465883 0.140971 -0.023555 0.363 Uiso 1 1 calc R U . . .
H12B H 0.528727 0.179798 -0.052001 0.363 Uiso 1 1 calc R U . . .
C110 C 0.3672(9) 0.0943(6) 0.3937(5) 0.218(4) Uani 1 1 d D U . . .
H11G H 0.306825 0.086423 0.383811 0.261 Uiso 1 1 calc R U . . .
H11H H 0.381436 0.051070 0.362449 0.261 Uiso 1 1 calc R U . . .
C58 C 0.7457(9) 0.8111(6) 0.0971(6) 0.251(5) Uani 1 1 d D U . . .
H58A H 0.718401 0.848402 0.074287 0.302 Uiso 1 1 calc R U . . .
H58B H 0.799686 0.808451 0.089228 0.302 Uiso 1 1 calc R U . . .
C109 C 0.3870(8) 0.1610(6) 0.3706(5) 0.207(4) Uani 1 1 d D U . . .
H10K H 0.371324 0.204238 0.400486 0.248 Uiso 1 1 calc R U . . .
H10L H 0.447478 0.169700 0.381004 0.248 Uiso 1 1 calc R U . . .
C12 C 0.7749(7) 0.5875(6) -0.1932(5) 0.111(3) Uani 1 1 d . . . . .
C111 C 0.4117(10) 0.0995(7) 0.4736(6) 0.252(5) Uani 1 1 d D U . . .
H11I H 0.399705 0.144005 0.505012 0.302 Uiso 1 1 calc R U . . .
H11J H 0.472109 0.104735 0.483086 0.302 Uiso 1 1 calc R U . . .
C112 C 0.3878(11) 0.0343(8) 0.4960(6) 0.287(5) Uani 1 1 d D U . . .
H11K H 0.400226 -0.010094 0.464774 0.345 Uiso 1 1 calc R U . . .
H11L H 0.327245 0.028810 0.485881 0.345 Uiso 1 1 calc R U . . .
C46 C 0.1659(7) 0.2848(9) 0.3850(8) 0.335(6) Uani 1 1 d D U . . .
H46A H 0.141724 0.272139 0.330025 0.402 Uiso 1 1 calc R U . . .
H46B H 0.180731 0.239706 0.399414 0.402 Uiso 1 1 calc R U . . .
C113 C 0.4316(13) 0.0392(9) 0.5767(7) 0.323(6) Uani 1 1 d D U . . .
H11M H 0.415810 0.081101 0.608300 0.388 Uiso 1 1 calc R U . . .
H11N H 0.492247 0.047945 0.588045 0.388 Uiso 1 1 calc R U . . .
C114 C 0.4100(14) -0.0304(8) 0.5949(7) 0.354(7) Uani 1 1 d D U . . .
H11O H 0.349269 -0.044741 0.573880 0.425 Uiso 1 1 calc R U . . .
H11P H 0.436090 -0.070178 0.571323 0.425 Uiso 1 1 calc R U . . .
C97 C 1.1075(12) 0.2001(10) 0.1061(9) 0.342(6) Uani 1 1 d D U . . .
H97A H 1.160455 0.229275 0.141450 0.410 Uiso 1 1 calc R U . . .
H97B H 1.088179 0.168030 0.131647 0.410 Uiso 1 1 calc R U . . .
C47 C 0.1040(8) 0.3171(10) 0.4193(11) 0.373(6) Uani 1 1 d D U . . .
H47A H 0.123938 0.318098 0.472519 0.447 Uiso 1 1 calc R U . . .
H47B H 0.103088 0.368470 0.417163 0.447 Uiso 1 1 calc R U . . .
C122 C 0.5490(10) 0.0429(9) -0.0964(9) 0.361(6) Uani 1 1 d D U . . .
H12C H 0.592667 0.055233 -0.115946 0.433 Uiso 1 1 calc R U . . .
H12D H 0.550374 -0.008430 -0.094249 0.433 Uiso 1 1 calc R U . . .
C115 C 0.4387(15) -0.0211(9) 0.6775(7) 0.377(8) Uani 1 1 d D U . . .
H11Q H 0.405822 0.018255 0.690285 0.452 Uiso 1 1 d R U . . .
H11R H 0.499682 -0.008735 0.700115 0.452 Uiso 1 1 d R U . . .
C85 C 0.9437(11) 0.7818(9) 0.3806(10) 0.369(7) Uani 1 1 d D U . . .
H85A H 0.895997 0.808214 0.383594 0.442 Uiso 1 1 calc R U . . .
H85B H 0.945038 0.773489 0.329437 0.442 Uiso 1 1 calc R U . . .
C98 C 1.1240(14) 0.1534(11) 0.0413(9) 0.393(6) Uani 1 1 d D U . . .
H98A H 1.136093 0.184515 0.011480 0.471 Uiso 1 1 calc R U . . .
H98B H 1.073584 0.118568 0.009393 0.471 Uiso 1 1 calc R U . . .
C86 C 1.0221(12) 0.8286(9) 0.4345(11) 0.426(8) Uani 1 1 d D U . . .
H86A H 1.021869 0.834716 0.485782 0.511 Uiso 1 1 calc R U . . .
H86B H 1.069837 0.803043 0.429773 0.511 Uiso 1 1 calc R U . . .
C87 C 1.0337(14) 0.9026(10) 0.4231(11) 0.469(9) Uani 1 1 d D U . . .
H87A H 0.983445 0.926222 0.422614 0.563 Uiso 1 1 calc R U . . .
H87B H 1.039926 0.896731 0.373819 0.563 Uiso 1 1 calc R U . . .
C116 C 0.4097(14) -0.0883(9) 0.6952(9) 0.424(11) Uani 1 1 d D U . . .
H11S H 0.349210 -0.099110 0.673108 0.636 Uiso 1 1 calc R U . . .
H11T H 0.426296 -0.079331 0.749254 0.636 Uiso 1 1 calc R U . . .
H11U H 0.434717 -0.129904 0.674592 0.636 Uiso 1 1 calc R U . . .
C49 C 0.0102(10) 0.1982(10) 0.3657(16) 0.492(8) Uani 1 1 d D U . . .
H49A H 0.052004 0.183127 0.405167 0.591 Uiso 1 1 calc R U . . .
H49B H 0.021861 0.179892 0.318826 0.591 Uiso 1 1 calc R U . . .
C121 C 0.5674(12) 0.0918(8) -0.0196(7) 0.336(5) Uani 1 1 d D U . . .
H12E H 0.552925 0.062645 0.010855 0.403 Uiso 1 1 calc R U . . .
H12F H 0.627902 0.107894 0.002256 0.403 Uiso 1 1 calc R U . . .
C88 C 1.1080(15) 0.9519(10) 0.4821(15) 0.509(10) Uani 1 1 d D U . . .
H88A H 1.159171 0.931355 0.479202 0.611 Uiso 1 1 calc R U . . .
H88B H 1.104915 0.954344 0.531894 0.611 Uiso 1 1 calc R U . . .
C99 C 1.1961(10) 0.1108(9) 0.0638(13) 0.436(7) Uani 1 1 d D U . . .
H99A H 1.239294 0.124855 0.044572 0.523 Uiso 1 1 calc R U . . .
H99B H 1.220346 0.124947 0.118838 0.523 Uiso 1 1 calc R U . . .
C89 C 1.1117(17) 1.0287(11) 0.4721(16) 0.531(11) Uani 1 1 d D U . . .
H89A H 1.116059 1.026202 0.422739 0.638 Uiso 1 1 calc R U . . .
H89B H 1.059832 1.048548 0.473633 0.638 Uiso 1 1 calc R U . . .
C59 C 0.7605(9) 0.8349(8) 0.1804(6) 0.314(5) Uani 1 1 d D U . . .
H59A H 0.705581 0.838667 0.186326 0.377 Uiso 1 1 d R U . . .
H59B H 0.774741 0.792507 0.200336 0.377 Uiso 1 1 d R U . . .
C101 C 1.2454(13) -0.0112(11) 0.0323(14) 0.480(8) Uani 1 1 d D U . . .
H10M H 1.264711 -0.031646 0.075345 0.576 Uiso 1 1 calc R U . . .
H10N H 1.292002 0.021831 0.033097 0.576 Uiso 1 1 calc R U . . .
C90 C 1.1849(16) 1.0799(10) 0.5321(16) 0.554(15) Uani 1 1 d D U . . .
H90A H 1.158270 1.118778 0.555122 0.831 Uiso 1 1 d R U . . .
H90B H 1.228260 1.101498 0.518132 0.831 Uiso 1 1 d R U . . .
H90C H 1.209630 1.052248 0.567592 0.831 Uiso 1 1 d R U . . .
C100 C 1.1733(12) 0.0306(9) 0.0366(14) 0.465(8) Uani 1 1 d D U . . .
H10O H 1.130486 0.018167 -0.013466 0.558 Uiso 1 1 calc R U . . .
H10P H 1.148563 0.014329 0.070087 0.558 Uiso 1 1 calc R U . . .
C102 C 1.2150(16) -0.0738(14) -0.0415(13) 0.533(12) Uani 1 1 d D U . . .
H10Q H 1.259902 -0.085653 -0.061107 0.799 Uiso 1 1 d R U . . .
H10R H 1.197573 -0.115063 -0.025797 0.799 Uiso 1 1 d R U . . .
H10S H 1.167903 -0.064273 -0.080227 0.799 Uiso 1 1 d R U . . .
C65 C 1.0406(15) 1.0230(12) 0.1235(15) 0.572(13) Uani 1 1 d D U . . .
H65A H 1.085751 1.063056 0.138647 0.858 Uiso 1 1 d R U . . .
H65B H 1.031691 0.994076 0.072477 0.858 Uiso 1 1 d R U . . .
H65C H 0.989761 1.043166 0.125987 0.858 Uiso 1 1 d R U . . .
C124 C 0.3954(10) 0.0109(13) -0.1378(11) 0.517(9) Uani 1 1 d D U . . .
H12G H 0.388571 0.038827 -0.090930 0.620 Uiso 1 1 calc R U . . .
H12H H 0.408129 -0.038103 -0.132652 0.620 Uiso 1 1 calc R U . . .
C125 C 0.3145(9) 0.0022(11) -0.2015(13) 0.563(11) Uani 1 1 d D U . . .
H12I H 0.325913 -0.014005 -0.248689 0.676 Uiso 1 1 d R U . . .
H12J H 0.290773 0.048765 -0.200419 0.676 Uiso 1 1 d R U . . .
C123 C 0.4668(10) 0.0493(10) -0.1485(7) 0.437(8) Uani 1 1 d D U . . .
H12K H 0.465242 0.028657 -0.200233 0.524 Uiso 1 1 calc R U . . .
H12L H 0.460307 0.101678 -0.141504 0.524 Uiso 1 1 calc R U . . .
C126 C 0.2527(14) -0.0587(14) -0.2039(14) 0.582(12) Uani 1 1 d D U . . .
H12M H 0.273851 -0.105630 -0.215064 0.873 Uiso 1 1 calc R U . . .
H12N H 0.199609 -0.060217 -0.242572 0.873 Uiso 1 1 calc R U . . .
H12O H 0.244892 -0.049692 -0.155488 0.873 Uiso 1 1 calc R U . . .
C60 C 0.8325(8) 0.8959(8) 0.2184(9) 0.377(6) Uani 1 1 d D U . . .
H60A H 0.833046 0.919816 0.269231 0.452 Uiso 1 1 calc R U . . .
H60B H 0.825033 0.933119 0.190393 0.452 Uiso 1 1 calc R U . . .
C64 C 1.0718(13) 0.9871(16) 0.1853(13) 0.545(12) Uani 1 1 d D U . . .
H64A H 1.077055 1.022010 0.233521 0.654 Uiso 1 1 calc R U . . .
H64B H 1.127204 0.973007 0.187872 0.654 Uiso 1 1 calc R U . . .
C63 C 1.0118(17) 0.9196(11) 0.1712(12) 0.525(11) Uani 1 1 d D U . . .
H63A H 1.039786 0.875284 0.164536 0.630 Uiso 1 1 calc R U . . .
H63B H 0.963824 0.914197 0.125405 0.630 Uiso 1 1 calc R U . . .
C62 C 0.9827(11) 0.9283(13) 0.2381(10) 0.503(9) Uani 1 1 d D U . . .
H62A H 1.029889 0.927543 0.282425 0.603 Uiso 1 1 calc R U . . .
H62B H 0.961924 0.976074 0.248691 0.603 Uiso 1 1 calc R U . . .
C61 C 0.9148(9) 0.8676(10) 0.2229(12) 0.452(8) Uani 1 1 d D U . . .
H61A H 0.930521 0.842989 0.263023 0.543 Uiso 1 1 calc R U . . .
H61B H 0.908488 0.831040 0.175400 0.543 Uiso 1 1 calc R U . . .
C50 C -0.0746(11) 0.1633(10) 0.3559(13) 0.528(9) Uani 1 1 d D U . . .
H50A H -0.086503 0.114563 0.319310 0.633 Uiso 1 1 calc R U . . .
H50B H -0.074079 0.155807 0.403893 0.633 Uiso 1 1 calc R U . . .
C48 C 0.0191(7) 0.2799(10) 0.3857(13) 0.440(7) Uani 1 1 d D U . . .
H48A H -0.008194 0.294807 0.340118 0.527 Uiso 1 1 calc R U . . .
H48B H -0.010915 0.297040 0.420752 0.527 Uiso 1 1 calc R U . . .
C52 C -0.2033(13) 0.2088(17) 0.3731(16) 0.588(12) Uani 1 1 d D U . . .
H52A H -0.231993 0.252192 0.377012 0.881 Uiso 1 1 d R U . . .
H52B H -0.176963 0.202662 0.422852 0.881 Uiso 1 1 d R U . . .
H52C H -0.243293 0.165552 0.341842 0.881 Uiso 1 1 d R U . . .
C51 C -0.1432(10) 0.2070(13) 0.3300(12) 0.567(11) Uani 1 1 d D U . . .
H51A H -0.173769 0.185120 0.276265 0.681 Uiso 1 1 calc R U . . .
H51B H -0.119273 0.257558 0.336972 0.681 Uiso 1 1 calc R U . . .

loop_
_atom_site_aniso_label
_atom_site_aniso_U_11
_atom_site_aniso_U_22
_atom_site_aniso_U_33
_atom_site_aniso_U_23
_atom_site_aniso_U_13
_atom_site_aniso_U_12
S1 0.0927(11) 0.1148(14) 0.0799(10) 0.0396(9) 0.0408(9) 0.0211(10)
S2 0.0969(12) 0.1215(15) 0.0875(11) 0.0465(10) 0.0392(10) 0.0267(10)
S4 0.1002(12) 0.1112(13) 0.0814(10) 0.0368(9) 0.0415(9) 0.0093(10)
S3 0.0946(12) 0.1166(14) 0.0890(11) 0.0324(10) 0.0462(10) 0.0126(10)
O2 0.127(4) 0.127(4) 0.094(3) 0.044(3) 0.052(3) 0.018(3)
O1 0.091(3) 0.136(4) 0.093(3) 0.042(3) 0.039(3) 0.020(3)
N3 0.089(4) 0.111(4) 0.085(3) 0.046(3) 0.039(3) 0.024(3)
F3 0.163(5) 0.121(4) 0.151(4) 0.049(3) 0.046(4) 0.035(4)
N4 0.089(3) 0.103(4) 0.083(3) 0.037(3) 0.040(3) 0.011(3)
F1 0.109(3) 0.152(4) 0.187(5) 0.010(4) 0.058(3) 0.026(3)
N6 0.081(3) 0.100(4) 0.083(3) 0.028(3) 0.033(3) 0.012(3)
F4 0.189(5) 0.125(4) 0.126(4) 0.062(3) 0.031(3) 0.007(3)
N5 0.081(3) 0.094(4) 0.084(3) 0.026(3) 0.030(3) 0.008(3)
F2 0.148(4) 0.188(5) 0.203(5) 0.012(4) 0.121(4) 0.013(4)
C21 0.084(4) 0.102(5) 0.076(4) 0.027(4) 0.030(3) 0.009(4)
C66 0.075(4) 0.092(5) 0.081(4) 0.015(4) 0.027(3) 0.003(3)
N7 0.104(5) 0.095(5) 0.146(6) 0.010(4) 0.035(4) 0.006(4)
C54 0.085(4) 0.109(5) 0.079(4) 0.035(4) 0.037(3) 0.018(4)
C22 0.081(4) 0.101(5) 0.080(4) 0.023(4) 0.036(3) 0.008(4)
C103 0.101(4) 0.112(5) 0.104(4) 0.057(4) 0.055(4) 0.032(4)
C20 0.078(4) 0.108(5) 0.077(4) 0.033(4) 0.031(3) 0.016(4)
C67 0.082(4) 0.090(5) 0.086(4) 0.011(4) 0.029(4) 0.003(4)
C31 0.108(5) 0.098(5) 0.073(4) 0.023(4) 0.033(4) -0.012(4)
C53 0.084(4) 0.101(5) 0.081(4) 0.034(4) 0.036(3) 0.016(4)
C16 0.086(4) 0.116(5) 0.078(4) 0.039(4) 0.034(3) 0.017(4)
C17 0.085(4) 0.120(5) 0.077(4) 0.040(4) 0.034(3) 0.020(4)
C30 0.099(5) 0.114(6) 0.073(4) 0.021(4) 0.035(4) -0.006(4)
C14 0.092(5) 0.111(5) 0.073(4) 0.032(4) 0.036(4) 0.009(4)
C32 0.103(5) 0.096(5) 0.082(4) 0.024(4) 0.029(4) -0.002(4)
C75 0.080(4) 0.092(5) 0.081(4) 0.019(4) 0.024(4) 0.003(4)
C78 0.104(6) 0.108(6) 0.122(6) 0.012(5) 0.053(5) 0.009(5)
N2 0.146(7) 0.161(8) 0.111(5) 0.069(5) 0.054(5) 0.008(5)
C68 0.072(4) 0.087(5) 0.110(5) 0.012(4) 0.027(4) 0.008(4)
C6 0.085(4) 0.110(5) 0.068(4) 0.019(4) 0.029(3) -0.011(4)
C18 0.090(5) 0.116(5) 0.078(4) 0.042(4) 0.037(4) 0.022(4)
N8 0.126(7) 0.202(9) 0.119(6) 0.069(6) 0.063(5) 0.018(6)
C27 0.093(4) 0.097(5) 0.077(4) 0.030(3) 0.034(4) 0.007(4)
C33 0.104(5) 0.091(5) 0.084(5) 0.019(4) 0.026(4) -0.006(4)
C26 0.086(4) 0.101(5) 0.077(4) 0.026(4) 0.036(3) 0.007(4)
C5 0.078(4) 0.115(6) 0.074(4) 0.016(4) 0.024(4) -0.004(4)
C29 0.105(5) 0.105(5) 0.072(4) 0.029(4) 0.042(4) 0.003(4)
C25 0.093(5) 0.099(5) 0.081(4) 0.033(4) 0.039(4) 0.012(4)
C15 0.095(5) 0.115(5) 0.073(4) 0.039(4) 0.030(4) 0.014(4)
C23 0.086(4) 0.103(5) 0.082(4) 0.036(4) 0.037(4) 0.015(4)
C104 0.132(5) 0.110(4) 0.110(4) 0.049(3) 0.070(4) 0.040(4)
C4 0.079(4) 0.105(5) 0.086(5) 0.009(4) 0.029(4) -0.005(4)
C19 0.090(4) 0.111(5) 0.075(4) 0.038(4) 0.032(3) 0.020(4)
C24 0.090(4) 0.101(5) 0.083(4) 0.026(4) 0.045(4) 0.003(4)
C70 0.087(4) 0.099(4) 0.118(5) 0.036(4) 0.037(4) 0.019(3)
C13 0.086(4) 0.110(5) 0.071(4) 0.024(4) 0.025(3) 0.005(4)
C28 0.091(5) 0.114(5) 0.079(4) 0.030(4) 0.039(4) 0.001(4)
C79 0.100(5) 0.130(6) 0.118(6) 0.069(5) 0.059(5) 0.037(5)
C42 0.113(7) 0.158(9) 0.089(5) 0.052(6) 0.044(6) -0.005(6)
C3 0.085(5) 0.115(6) 0.099(5) 0.007(4) 0.029(4) 0.000(4)
C77 0.108(6) 0.110(6) 0.107(5) 0.026(5) 0.050(5) 0.015(5)
C35 0.131(7) 0.102(6) 0.094(5) 0.033(5) 0.031(5) -0.013(5)
C10 0.117(6) 0.122(6) 0.083(5) 0.023(4) 0.048(4) -0.019(5)
C34 0.109(5) 0.085(5) 0.082(4) 0.028(4) 0.024(4) -0.006(4)
C76 0.085(4) 0.099(5) 0.101(5) 0.015(4) 0.038(4) 0.006(4)
C7 0.099(5) 0.107(5) 0.078(4) 0.019(4) 0.035(4) -0.018(4)
C8 0.091(5) 0.101(5) 0.093(5) 0.004(4) 0.036(4) -0.014(4)
C105 0.127(5) 0.113(5) 0.114(4) 0.044(4) 0.055(4) 0.020(4)
C74 0.082(4) 0.094(5) 0.086(4) 0.018(4) 0.024(4) 0.001(4)
C43 0.100(5) 0.179(7) 0.101(5) 0.052(5) 0.053(4) 0.010(5)
C69 0.086(5) 0.086(5) 0.101(5) 0.020(4) 0.024(4) 0.004(4)
N9 0.182(7) 0.187(8) 0.123(6) 0.079(6) 0.070(5) 0.006(6)
C106 0.138(5) 0.129(5) 0.131(5) 0.047(4) 0.062(4) 0.010(5)
C38 0.136(7) 0.102(6) 0.091(5) 0.026(4) 0.028(5) -0.009(5)
C40 0.131(7) 0.124(7) 0.078(4) 0.035(4) 0.036(5) -0.021(5)
C36 0.148(8) 0.089(6) 0.097(6) 0.033(5) 0.011(6) -0.010(5)
C2 0.088(6) 0.131(8) 0.138(8) 0.011(6) 0.042(6) 0.003(5)
C55 0.121(5) 0.124(5) 0.095(4) 0.051(4) 0.047(4) 0.026(4)
C41 0.135(7) 0.135(7) 0.103(6) 0.046(5) 0.050(5) -0.003(5)
N1 0.210(9) 0.187(8) 0.136(6) 0.039(6) 0.116(6) -0.012(6)
C39 0.119(6) 0.099(5) 0.077(4) 0.020(4) 0.030(4) -0.026(5)
C9 0.120(7) 0.134(7) 0.113(6) 0.007(5) 0.070(6) -0.021(6)
C73 0.100(5) 0.109(6) 0.102(5) 0.040(5) 0.025(4) 0.019(4)
C11 0.148(7) 0.137(7) 0.110(6) 0.032(5) 0.071(6) -0.011(6)
C56 0.145(6) 0.126(5) 0.124(5) 0.059(4) 0.044(5) 0.012(4)
C37 0.133(7) 0.092(6) 0.108(6) 0.016(5) 0.023(6) -0.010(5)
C72 0.112(6) 0.131(7) 0.131(7) 0.052(6) 0.048(5) 0.019(5)
C1 0.094(6) 0.143(9) 0.153(9) 0.013(7) 0.062(6) -0.001(6)
C117 0.184(6) 0.129(6) 0.138(5) 0.055(4) 0.091(5) 0.054(5)
C80 0.095(5) 0.198(7) 0.187(6) 0.104(6) 0.025(5) 0.036(5)
C71 0.102(4) 0.108(5) 0.135(6) 0.036(4) 0.024(4) 0.019(4)
C44 0.120(6) 0.251(8) 0.139(6) 0.056(6) 0.059(5) -0.007(6)
C81 0.114(6) 0.217(8) 0.185(7) 0.075(7) 0.041(5) 0.011(6)
C118 0.258(8) 0.160(7) 0.156(6) 0.058(5) 0.114(6) 0.069(6)
C107 0.165(6) 0.153(6) 0.161(6) 0.056(5) 0.066(5) -0.008(5)
C91 0.114(6) 0.210(7) 0.203(7) 0.097(6) 0.027(5) 0.042(5)
C57 0.185(7) 0.162(7) 0.163(7) 0.028(6) 0.058(6) -0.006(6)
C83 0.181(8) 0.275(11) 0.238(9) 0.029(9) 0.088(7) -0.008(8)
C82 0.134(6) 0.240(9) 0.203(8) 0.051(8) 0.048(6) -0.001(7)
C92 0.110(5) 0.208(7) 0.215(8) 0.094(7) 0.052(5) 0.050(5)
C108 0.212(7) 0.178(7) 0.170(6) 0.060(6) 0.061(6) -0.024(6)
C119 0.333(9) 0.211(8) 0.169(7) 0.060(6) 0.123(8) 0.062(8)
C93 0.123(6) 0.212(8) 0.241(8) 0.095(7) 0.056(6) 0.063(5)
C45 0.148(7) 0.318(10) 0.187(7) 0.072(8) 0.052(7) -0.028(7)
C94 0.146(7) 0.226(8) 0.256(9) 0.102(7) 0.083(6) 0.078(6)
C95 0.195(8) 0.255(9) 0.297(10) 0.102(9) 0.099(7) 0.099(7)
C84 0.230(10) 0.307(13) 0.324(11) 0.005(11) 0.102(9) -0.018(10)
C96 0.258(10) 0.301(11) 0.337(11) 0.089(10) 0.120(9) 0.119(8)
C120 0.413(11) 0.285(10) 0.223(8) 0.063(8) 0.127(9) 0.064(9)
C110 0.280(9) 0.199(8) 0.171(7) 0.071(7) 0.071(7) -0.063(7)
C58 0.252(9) 0.224(9) 0.236(9) 0.022(8) 0.065(8) -0.022(7)
C109 0.253(8) 0.189(7) 0.168(7) 0.056(6) 0.064(7) -0.044(7)
C12 0.127(8) 0.132(8) 0.095(5) 0.052(5) 0.053(6) 0.005(6)
C111 0.320(10) 0.223(8) 0.192(8) 0.095(7) 0.045(8) -0.077(8)
C112 0.360(11) 0.259(9) 0.212(9) 0.118(8) 0.032(9) -0.079(9)
C46 0.214(9) 0.413(11) 0.320(9) 0.075(9) 0.044(9) -0.059(9)
C113 0.392(12) 0.286(10) 0.257(10) 0.142(9) 0.030(10) -0.085(10)
C114 0.415(13) 0.316(12) 0.292(11) 0.159(11) 0.027(12) -0.078(11)
C97 0.307(10) 0.336(12) 0.375(11) 0.068(10) 0.119(10) 0.122(8)
C47 0.239(10) 0.440(12) 0.356(10) 0.074(10) 0.033(9) -0.066(10)
C122 0.454(12) 0.323(11) 0.276(10) 0.053(9) 0.107(10) 0.040(11)
C115 0.430(14) 0.337(13) 0.329(13) 0.184(12) 0.030(13) -0.074(13)
C85 0.283(11) 0.350(15) 0.394(12) -0.027(13) 0.118(10) -0.013(12)
C98 0.356(11) 0.370(13) 0.414(12) 0.055(11) 0.111(11) 0.120(10)
C86 0.338(13) 0.383(17) 0.452(14) -0.054(14) 0.132(11) -0.018(13)
C87 0.376(14) 0.409(18) 0.497(15) -0.074(16) 0.141(12) -0.028(14)
C116 0.48(2) 0.369(19) 0.413(19) 0.252(16) 0.042(18) -0.046(18)
C49 0.322(12) 0.529(14) 0.475(12) 0.061(12) 0.007(12) -0.060(12)
C121 0.438(12) 0.307(11) 0.251(9) 0.056(8) 0.118(9) 0.050(10)
C88 0.410(16) 0.44(2) 0.525(17) -0.089(17) 0.133(14) -0.038(16)
C99 0.400(12) 0.393(14) 0.449(13) 0.045(12) 0.105(11) 0.114(11)
C89 0.430(18) 0.46(2) 0.539(18) -0.091(19) 0.133(15) -0.046(18)
C59 0.292(10) 0.270(10) 0.298(10) 0.011(9) 0.050(10) -0.028(8)
C101 0.446(14) 0.415(16) 0.488(15) 0.033(14) 0.099(14) 0.120(13)
C90 0.46(2) 0.50(3) 0.53(3) -0.09(2) 0.14(2) -0.04(2)
C100 0.430(13) 0.409(15) 0.474(14) 0.036(13) 0.102(12) 0.116(12)
C102 0.492(19) 0.44(2) 0.54(2) 0.055(18) 0.065(18) 0.111(17)
C65 0.442(19) 0.53(2) 0.58(2) 0.08(2) 0.020(19) 0.039(18)
C124 0.541(18) 0.416(15) 0.450(14) 0.032(13) 0.049(14) 0.007(15)
C125 0.56(2) 0.444(17) 0.496(16) 0.010(16) 0.029(16) -0.012(17)
C123 0.488(15) 0.366(13) 0.374(12) 0.051(11) 0.081(12) 0.018(13)
C126 0.57(2) 0.46(2) 0.520(18) 0.000(18) 0.029(19) -0.009(19)
C60 0.329(11) 0.329(11) 0.361(11) 0.012(10) 0.041(11) -0.017(9)
C64 0.426(18) 0.506(19) 0.561(19) 0.089(18) 0.024(17) 0.035(16)
C63 0.415(16) 0.486(17) 0.538(17) 0.065(16) 0.041(15) 0.034(14)
C62 0.400(15) 0.460(15) 0.509(15) 0.040(14) 0.046(14) 0.019(13)
C61 0.370(14) 0.404(13) 0.452(13) 0.019(12) 0.046(13) 0.001(11)
C50 0.339(13) 0.564(15) 0.513(13) 0.058(13) 0.002(13) -0.044(13)
C48 0.291(11) 0.485(13) 0.421(11) 0.068(11) 0.017(10) -0.065(11)
C52 0.384(18) 0.624(19) 0.570(18) 0.059(18) 0.007(18) -0.017(18)
C51 0.365(16) 0.604(17) 0.555(15) 0.059(15) 0.006(15) -0.020(16)

loop_
_atom_type_symbol
_atom_type_description
_atom_type_scat_dispersion_real
_atom_type_scat_dispersion_imag
_atom_type_scat_source
C C 0.0137 0.0067 'International Tables Vol C Tables 4.2.6.8 and 6.1.1.4'
H H 0.0000 0.0000 'International Tables Vol C Tables 4.2.6.8 and 6.1.1.4'
F F 0.0583 0.0400 'International Tables Vol C Tables 4.2.6.8 and 6.1.1.4'
N N 0.0241 0.0134 'International Tables Vol C Tables 4.2.6.8 and 6.1.1.4'
O O 0.0389 0.0241 'International Tables Vol C Tables 4.2.6.8 and 6.1.1.4'
S S 0.2925 0.4295 'International Tables Vol C Tables 4.2.6.8 and 6.1.1.4'

loop_
_geom_angle_atom_site_label_1
_geom_angle_atom_site_label_2
_geom_angle_atom_site_label_3
_geom_angle
_geom_angle_site_symmetry_1
_geom_angle_site_symmetry_3
_geom_angle_publ_flag
C17 S1 C14 91.5(3) . . ?
C19 S2 C16 89.1(3) . . ?
C26 S4 C29 90.6(3) . . ?
C24 S3 C27 88.7(3) . . ?
C54 N3 C79 132.6(5) . . ?
C18 N3 C54 107.3(5) . . ?
C18 N3 C79 119.5(5) . . ?
C53 N4 C103 129.4(5) . . ?
C25 N4 C103 119.4(5) . . ?
C25 N4 C53 106.6(5) . . ?
C75 N6 C21 116.8(6) . . ?
C66 N5 C22 116.4(5) . . ?
N6 C21 C22 122.1(6) . . ?
N6 C21 C20 120.1(6) . . ?
C22 C21 C20 117.8(6) . . ?
N5 C66 C67 118.4(6) . . ?
N5 C66 C75 122.4(6) . . ?
C75 C66 C67 119.2(7) . . ?
C78 N7 C68 118.8(7) . . ?
N3 C54 C53 134.8(6) . . ?
C20 C54 N3 106.9(5) . . ?
C20 C54 C53 118.3(6) . . ?
N5 C22 C21 120.9(6) . . ?
N5 C22 C23 120.2(6) . . ?
C21 C22 C23 118.9(6) . . ?
N4 C103 H10A 109.0 . . ?
N4 C103 H10B 109.0 . . ?
N4 C103 C104 112.9(5) . . ?
H10A C103 H10B 107.8 . . ?
C104 C103 H10A 109.0 . . ?
C104 C103 H10B 109.0 . . ?
C54 C20 C21 123.4(6) . . ?
C54 C20 C19 108.2(6) . . ?
C19 C20 C21 128.4(6) . . ?
C68 C67 C66 119.2(7) . . ?
C68 C67 C76 120.5(7) . . ?
C76 C67 C66 120.3(7) . . ?
C30 C31 C32 127.2(6) . . ?
C30 C31 C39 126.9(7) . . ?
C32 C31 C39 105.9(7) . . ?
N4 C53 C54 133.5(6) . . ?
N4 C53 C23 108.4(5) . . ?
C23 C53 C54 118.0(6) . . ?
C17 C16 S2 114.1(5) . . ?
C15 C16 S2 132.8(5) . . ?
C15 C16 C17 113.2(6) . . ?
C16 C17 S1 112.5(5) . . ?
C16 C17 C18 110.0(6) . . ?
C18 C17 S1 137.5(5) . . ?
C31 C30 H30 112.4 . . ?
C31 C30 C29 135.2(7) . . ?
C29 C30 H30 112.4 . . ?
C15 C14 S1 110.9(4) . . ?
C13 C14 S1 128.0(6) . . ?
C13 C14 C15 121.1(6) . . ?
O2 C32 C31 127.4(7) . . ?
O2 C32 C33 125.3(7) . . ?
C31 C32 C33 107.3(7) . . ?
N6 C75 C66 121.4(6) . . ?
N6 C75 C74 118.8(6) . . ?
C66 C75 C74 119.8(6) . . ?
N7 C78 H78 118.6 . . ?
C77 C78 N7 122.7(8) . . ?
C77 C78 H78 118.6 . . ?
N7 C68 C69 119.7(7) . . ?
C67 C68 N7 118.7(7) . . ?
C67 C68 C69 121.6(7) . . ?
C5 C6 C7 106.7(6) . . ?
C13 C6 C5 126.8(6) . . ?
C13 C6 C7 126.4(7) . . ?
N3 C18 C17 136.7(6) . . ?
N3 C18 C19 111.1(6) . . ?
C19 C18 C17 112.3(6) . . ?
C26 C27 S3 113.3(5) . . ?
C28 C27 S3 131.9(6) . . ?
C28 C27 C26 114.8(6) . . ?
C34 C33 C32 110.3(7) . . ?
C38 C33 C32 127.1(7) . . ?
C38 C33 C34 122.5(8) . . ?
C27 C26 S4 111.5(5) . . ?
C27 C26 C25 111.5(6) . . ?
C25 C26 S4 137.0(5) . . ?
O1 C5 C6 127.2(6) . . ?
O1 C5 C4 125.2(7) . . ?
C4 C5 C6 107.5(6) . . ?
C30 C29 S4 126.0(6) . . ?
C28 C29 S4 111.6(4) . . ?
C28 C29 C30 122.5(6) . . ?
N4 C25 C26 137.7(7) . . ?
C24 C25 N4 109.6(5) . . ?
C24 C25 C26 112.7(6) . . ?
C16 C15 C14 111.9(5) . . ?
C16 C15 C55 122.5(6) . . ?
C14 C15 C55 125.4(6) . . ?
C53 C23 C22 123.4(6) . . ?
C24 C23 C22 129.7(6) . . ?
C24 C23 C53 106.9(6) . . ?
C103 C104 H104 106.7 . . ?
C103 C104 C117 108.9(6) . . ?
C105 C104 C103 111.9(6) . . ?
C105 C104 H104 106.7 . . ?
C105 C104 C117 115.4(7) . . ?
C117 C104 H104 106.7 . . ?
C3 C4 C5 127.4(8) . . ?
C3 C4 C8 123.2(7) . . ?
C8 C4 C5 109.3(7) . . ?
C20 C19 S2 138.8(6) . . ?
C18 C19 S2 114.6(5) . . ?
C18 C19 C20 106.6(6) . . ?
C25 C24 S3 113.8(5) . . ?
C25 C24 C23 108.6(6) . . ?
C23 C24 S3 137.6(6) . . ?
C69 C70 H70 120.4 . . ?
C71 C70 H70 120.4 . . ?
C71 C70 C69 119.2(8) . . ?
C14 C13 H13 113.1 . . ?
C6 C13 C14 133.8(7) . . ?
C6 C13 H13 113.1 . . ?
C27 C28 C29 111.5(6) . . ?
C27 C28 C43 123.2(7) . . ?
C29 C28 C43 125.3(6) . . ?
N3 C79 H79A 108.3 . . ?
N3 C79 H79B 108.3 . . ?
N3 C79 C80 116.0(7) . . ?
H79A C79 H79B 107.4 . . ?
C80 C79 H79A 108.3 . . ?
C80 C79 H79B 108.3 . . ?
N8 C42 C40 178.7(11) . . ?
C4 C3 H3 121.0 . . ?
C4 C3 C2 117.9(9) . . ?
C2 C3 H3 121.0 . . ?
C78 C77 H77 120.4 . . ?
C78 C77 C76 119.3(8) . . ?
C76 C77 H77 120.4 . . ?
C34 C35 H35 120.3 . . ?
C36 C35 H35 120.3 . . ?
C36 C35 C34 119.4(8) . . ?
C7 C10 C11 122.0(9) . . ?
C7 C10 C12 127.3(7) . . ?
C12 C10 C11 110.5(7) . . ?
C33 C34 C39 108.0(7) . . ?
C35 C34 C33 118.8(8) . . ?
C35 C34 C39 133.2(8) . . ?
C67 C76 H76 120.0 . . ?
C77 C76 C67 120.0(7) . . ?
C77 C76 H76 120.0 . . ?
C6 C7 C8 106.6(6) . . ?
C10 C7 C6 126.8(8) . . ?
C10 C7 C8 126.7(7) . . ?
C4 C8 C7 109.8(7) . . ?
C4 C8 C9 118.2(8) . . ?
C9 C8 C7 132.0(8) . . ?
C104 C105 H10C 108.1 . . ?
C104 C105 H10D 108.1 . . ?
H10C C105 H10D 107.3 . . ?
C106 C105 C104 117.0(6) . . ?
C106 C105 H10C 108.1 . . ?
C106 C105 H10D 108.1 . . ?
C69 C74 C75 120.7(7) . . ?
C73 C74 C75 120.2(7) . . ?
C73 C74 C69 119.2(7) . . ?
C28 C43 H43A 108.9 . . ?
C28 C43 H43B 108.9 . . ?
H43A C43 H43B 107.7 . . ?
C44 C43 C28 113.4(7) . . ?
C44 C43 H43A 108.9 . . ?
C44 C43 H43B 108.9 . . ?
C70 C69 C68 119.4(7) . . ?
C70 C69 C74 121.1(7) . . ?
C74 C69 C68 119.6(7) . . ?
C105 C106 H10E 108.8 . . ?
C105 C106 H10F 108.8 . . ?
C105 C106 C107 113.6(7) . . ?
H10E C106 H10F 107.7 . . ?
C107 C106 H10E 108.8 . . ?
C107 C106 H10F 108.8 . . ?
C33 C38 H38 120.6 . . ?
C33 C38 C37 118.8(9) . . ?
C37 C38 H38 120.6 . . ?
C42 C40 C41 111.5(8) . . ?
C39 C40 C42 126.4(7) . . ?
C39 C40 C41 122.1(9) . . ?
F4 C36 C37 114.4(10) . . ?
C35 C36 F4 121.9(10) . . ?
C35 C36 C37 123.7(9) . . ?
F1 C2 C3 121.9(11) . . ?
F1 C2 C1 118.4(10) . . ?
C1 C2 C3 119.7(10) . . ?
C15 C55 H55A 109.4 . . ?
C15 C55 H55B 109.4 . . ?
C15 C55 C56 111.3(6) . . ?
H55A C55 H55B 108.0 . . ?
C56 C55 H55A 109.4 . . ?
C56 C55 H55B 109.4 . . ?
N9 C41 C40 178.0(11) . . ?
C34 C39 C31 108.5(7) . . ?
C40 C39 C31 125.7(8) . . ?
C40 C39 C34 125.9(7) . . ?
C8 C9 H9 121.5 . . ?
C1 C9 C8 117.0(9) . . ?
C1 C9 H9 121.5 . . ?
C74 C73 H73 120.5 . . ?
C72 C73 C74 119.0(8) . . ?
C72 C73 H73 120.5 . . ?
N1 C11 C10 179.1(11) . . ?
C55 C56 H56A 109.3 . . ?
C55 C56 H56B 109.3 . . ?
H56A C56 H56B 108.0 . . ?
C57 C56 C55 111.5(7) . . ?
C57 C56 H56A 109.3 . . ?
C57 C56 H56B 109.3 . . ?
F3 C37 C38 122.9(10) . . ?
F3 C37 C36 120.4(9) . . ?
C38 C37 C36 116.8(10) . . ?
C73 C72 H72 120.7 . . ?
C73 C72 C71 118.6(8) . . ?
C71 C72 H72 120.7 . . ?
C2 C1 F2 119.6(11) . . ?
C2 C1 C9 123.8(9) . . ?
C9 C1 F2 116.5(11) . . ?
C104 C117 H11A 108.5 . . ?
C104 C117 H11B 108.5 . . ?
C104 C117 C118 115.3(8) . . ?
H11A C117 H11B 107.5 . . ?
C118 C117 H11A 108.5 . . ?
C118 C117 H11B 108.5 . . ?
C79 C80 H80 106.8 . . ?
C79 C80 C91 105.6(8) . . ?
C81 C80 C79 114.3(8) . . ?
C81 C80 H80 106.8 . . ?
C81 C80 C91 115.8(9) . . ?
C91 C80 H80 106.8 . . ?
C70 C71 C72 122.9(8) . . ?
C70 C71 H71 118.5 . . ?
C72 C71 H71 118.5 . . ?
C43 C44 H44A 108.6 . . ?
C43 C44 H44B 108.6 . . ?
H44A C44 H44B 107.6 . . ?
C45 C44 C43 114.5(7) . . ?
C45 C44 H44A 108.6 . . ?
C45 C44 H44B 108.6 . . ?
C80 C81 H81A 109.3 . . ?
C80 C81 H81B 109.3 . . ?
C80 C81 C82 111.5(10) . . ?
H81A C81 H81B 108.0 . . ?
C82 C81 H81A 109.3 . . ?
C82 C81 H81B 109.3 . . ?
C117 C118 H11C 108.1 . . ?
C117 C118 H11D 108.1 . . ?
H11C C118 H11D 107.3 . . ?
C119 C118 C117 116.9(8) . . ?
C119 C118 H11C 108.1 . . ?
C119 C118 H11D 108.1 . . ?
C106 C107 H10G 107.8 . . ?
C106 C107 H10H 107.8 . . ?
C106 C107 C108 118.1(9) . . ?
H10G C107 H10H 107.1 . . ?
C108 C107 H10G 107.8 . . ?
C108 C107 H10H 107.8 . . ?
C80 C91 H91A 107.0 . . ?
C80 C91 H91B 107.0 . . ?
H91A C91 H91B 106.8 . . ?
C92 C91 C80 121.1(9) . . ?
C92 C91 H91A 107.0 . . ?
C92 C91 H91B 107.0 . . ?
C56 C57 H57A 108.6 . . ?
C56 C57 H57B 108.6 . . ?
H57A C57 H57B 107.6 . . ?
C58 C57 C56 114.6(7) . . ?
C58 C57 H57A 108.6 . . ?
C58 C57 H57B 108.6 . . ?
H83A C83 H83B 107.8 . . ?
C82 C83 H83A 109.0 . . ?
C82 C83 H83B 109.0 . . ?
C84 C83 H83A 109.0 . . ?
C84 C83 H83B 109.0 . . ?
C84 C83 C82 112.8(12) . . ?
C81 C82 H82A 110.1 . . ?
C81 C82 H82B 110.1 . . ?
C83 C82 C81 108.0(11) . . ?
C83 C82 H82A 110.1 . . ?
C83 C82 H82B 110.1 . . ?
H82A C82 H82B 108.4 . . ?
C91 C92 H92A 107.7 . . ?
C91 C92 H92B 107.7 . . ?
H92A C92 H92B 107.1 . . ?
C93 C92 C91 118.6(9) . . ?
C93 C92 H92A 107.7 . . ?
C93 C92 H92B 107.7 . . ?
C107 C108 H10I 107.8 . . ?
C107 C108 H10J 107.8 . . ?
H10I C108 H10J 107.1 . . ?
C109 C108 C107 118.1(9) . . ?
C109 C108 H10I 107.8 . . ?
C109 C108 H10J 107.8 . . ?
C118 C119 H11E 108.5 . . ?
C118 C119 H11F 108.5 . . ?
H11E C119 H11F 107.5 . . ?
C120 C119 C118 115.0(8) . . ?
C120 C119 H11E 108.5 . . ?
C120 C119 H11F 108.5 . . ?
C92 C93 H93A 108.2 . . ?
C92 C93 H93B 108.2 . . ?
C92 C93 C94 116.4(9) . . ?
H93A C93 H93B 107.3 . . ?
C94 C93 H93A 108.2 . . ?
C94 C93 H93B 108.2 . . ?
C44 C45 H45A 109.4 . . ?
C44 C45 H45B 109.4 . . ?
C44 C45 C46 111.3(8) . . ?
H45A C45 H45B 108.0 . . ?
C46 C45 H45A 109.4 . . ?
C46 C45 H45B 109.4 . . ?
C93 C94 H94A 109.0 . . ?
C93 C94 H94B 109.0 . . ?
H94A C94 H94B 107.8 . . ?
C95 C94 C93 112.9(10) . . ?
C95 C94 H94A 109.0 . . ?
C95 C94 H94B 109.0 . . ?
C94 C95 H95A 108.9 . . ?
C94 C95 H95B 108.9 . . ?
H95A C95 H95B 107.7 . . ?
C96 C95 C94 113.3(11) . . ?
C96 C95 H95A 108.9 . . ?
C96 C95 H95B 108.9 . . ?
C83 C84 H84A 110.5 . . ?
C83 C84 H84B 110.5 . . ?
C83 C84 C85 106.3(13) . . ?
H84A C84 H84B 108.7 . . ?
C85 C84 H84A 110.5 . . ?
C85 C84 H84B 110.5 . . ?
C95 C96 H96A 110.1 . . ?
C95 C96 H96B 110.1 . . ?
H96A C96 H96B 108.4 . . ?
C97 C96 C95 108.1(12) . . ?
C97 C96 H96A 110.1 . . ?
C97 C96 H96B 110.1 . . ?
C119 C120 H12A 108.4 . . ?
C119 C120 H12B 108.4 . . ?
H12A C120 H12B 107.5 . . ?
C121 C120 C119 115.3(9) . . ?
C121 C120 H12A 108.4 . . ?
C121 C120 H12B 108.4 . . ?
H11G C110 H11H 107.6 . . ?
C109 C110 H11G 108.7 . . ?
C109 C110 H11H 108.7 . . ?
C111 C110 H11G 108.7 . . ?
C111 C110 H11H 108.7 . . ?
C111 C110 C109 114.2(7) . . ?
C57 C58 H58A 109.1 . . ?
C57 C58 H58B 109.1 . . ?
C57 C58 C59 112.5(8) . . ?
H58A C58 H58B 107.8 . . ?
C59 C58 H58A 109.1 . . ?
C59 C58 H58B 109.1 . . ?
C108 C109 C110 111.9(7) . . ?
C108 C109 H10K 109.2 . . ?
C108 C109 H10L 109.2 . . ?
C110 C109 H10K 109.2 . . ?
C110 C109 H10L 109.2 . . ?
H10K C109 H10L 107.9 . . ?
N2 C12 C10 177.4(12) . . ?
C110 C111 H11I 109.0 . . ?
C110 C111 H11J 109.0 . . ?
C110 C111 C112 113.0(8) . . ?
H11I C111 H11J 107.8 . . ?
C112 C111 H11I 109.0 . . ?
C112 C111 H11J 109.0 . . ?
C111 C112 H11K 108.9 . . ?
C111 C112 H11L 108.9 . . ?
C111 C112 C113 113.6(8) . . ?
H11K C112 H11L 107.7 . . ?
C113 C112 H11K 108.9 . . ?
C113 C112 H11L 108.9 . . ?
C45 C46 H46A 110.0 . . ?
C45 C46 H46B 110.0 . . ?
H46A C46 H46B 108.4 . . ?
C47 C46 C45 108.5(8) . . ?
C47 C46 H46A 110.0 . . ?
C47 C46 H46B 110.0 . . ?
C112 C113 H11M 109.4 . . ?
C112 C113 H11N 109.4 . . ?
C112 C113 C114 111.4(8) . . ?
H11M C113 H11N 108.0 . . ?
C114 C113 H11M 109.4 . . ?
C114 C113 H11N 109.4 . . ?
C113 C114 H11O 109.2 . . ?
C113 C114 H11P 109.2 . . ?
H11O C114 H11P 107.9 . . ?
C115 C114 C113 112.1(9) . . ?
C115 C114 H11O 109.2 . . ?
C115 C114 H11P 109.2 . . ?
C96 C97 H97A 108.4 . . ?
C96 C97 H97B 108.4 . . ?
H97A C97 H97B 107.4 . . ?
C98 C97 C96 115.7(10) . . ?
C98 C97 H97A 108.4 . . ?
C98 C97 H97B 108.4 . . ?
C46 C47 H47A 108.2 . . ?
C46 C47 H47B 108.2 . . ?
H47A C47 H47B 107.3 . . ?
C48 C47 C46 116.5(9) . . ?
C48 C47 H47A 108.2 . . ?
C48 C47 H47B 108.2 . . ?
H12C C122 H12D 107.8 . . ?
C121 C122 H12C 109.1 . . ?
C121 C122 H12D 109.1 . . ?
C123 C122 H12C 109.1 . . ?
C123 C122 H12D 109.1 . . ?
C123 C122 C121 112.7(8) . . ?
C114 C115 H11Q 97.3 . . ?
C114 C115 H11R 111.4 . . ?
C114 C115 C116 111.5(9) . . ?
H11Q C115 H11R 116.3 . . ?
C116 C115 H11Q 109.0 . . ?
C116 C115 H11R 110.7 . . ?
C84 C85 H85A 109.0 . . ?
C84 C85 H85B 109.0 . . ?
C84 C85 C86 112.7(9) . . ?
H85A C85 H85B 107.8 . . ?
C86 C85 H85A 109.0 . . ?
C86 C85 H85B 109.0 . . ?
C97 C98 H98A 109.1 . . ?
C97 C98 H98B 109.1 . . ?
C97 C98 C99 112.6(10) . . ?
H98A C98 H98B 107.8 . . ?
C99 C98 H98A 109.1 . . ?
C99 C98 H98B 109.1 . . ?
C85 C86 H86A 108.8 . . ?
C85 C86 H86B 108.8 . . ?
H86A C86 H86B 107.7 . . ?
C87 C86 C85 113.6(10) . . ?
C87 C86 H86A 108.8 . . ?
C87 C86 H86B 108.8 . . ?
C86 C87 H87A 108.9 . . ?
C86 C87 H87B 108.9 . . ?
C86 C87 C88 113.2(10) . . ?
H87A C87 H87B 107.8 . . ?
C88 C87 H87A 108.9 . . ?
C88 C87 H87B 108.9 . . ?
C115 C116 H11S 109.5 . . ?
C115 C116 H11T 109.5 . . ?
C115 C116 H11U 109.5 . . ?
H11S C116 H11T 109.5 . . ?
H11S C116 H11U 109.5 . . ?
H11T C116 H11U 109.5 . . ?
H49A C49 H49B 107.7 . . ?
C50 C49 H49A 108.9 . . ?
C50 C49 H49B 108.9 . . ?
C48 C49 H49A 108.9 . . ?
C48 C49 H49B 108.9 . . ?
C48 C49 C50 113.5(9) . . ?
C120 C121 C122 116.4(8) . . ?
C120 C121 H12E 108.2 . . ?
C120 C121 H12F 108.2 . . ?
C122 C121 H12E 108.2 . . ?
C122 C121 H12F 108.2 . . ?
H12E C121 H12F 107.3 . . ?
C87 C88 H88A 109.5 . . ?
C87 C88 H88B 109.5 . . ?
C87 C88 C89 110.9(10) . . ?
H88A C88 H88B 108.1 . . ?
C89 C88 H88A 109.5 . . ?
C89 C88 H88B 109.5 . . ?
C98 C99 H99A 108.7 . . ?
C98 C99 H99B 108.7 . . ?
H99A C99 H99B 107.6 . . ?
C100 C99 C98 114.0(10) . . ?
C100 C99 H99A 108.8 . . ?
C100 C99 H99B 108.7 . . ?
C88 C89 H89A 109.3 . . ?
C88 C89 H89B 109.2 . . ?
H89A C89 H89B 107.9 . . ?
C90 C89 C88 111.8(10) . . ?
C90 C89 H89A 109.3 . . ?
C90 C89 H89B 109.2 . . ?
C58 C59 H59A 107.1 . . ?
C58 C59 H59B 108.3 . . ?
H59A C59 H59B 99.0 . . ?
C60 C59 C58 109.4(9) . . ?
C60 C59 H59A 123.1 . . ?
C60 C59 H59B 108.9 . . ?
H10M C101 H10N 108.5 . . ?
C100 C101 H10M 110.1 . . ?
C100 C101 H10N 110.1 . . ?
C100 C101 C102 107.8(9) . . ?
C102 C101 H10M 110.1 . . ?
C102 C101 H10N 110.1 . . ?
C89 C90 H90A 102.6 . . ?
C89 C90 H90B 119.5 . . ?
C89 C90 H90C 105.8 . . ?
H90A C90 H90B 109.5 . . ?
H90A C90 H90C 109.5 . . ?
H90B C90 H90C 109.5 . . ?
C99 C100 C101 114.0(10) . . ?
C99 C100 H10O 108.8 . . ?
C99 C100 H10P 108.8 . . ?
C101 C100 H10O 108.8 . . ?
C101 C100 H10P 108.8 . . ?
H10O C100 H10P 107.7 . . ?
C101 C102 H10Q 111.7 . . ?
C101 C102 H10R 102.6 . . ?
C101 C102 H10S 113.9 . . ?
H10Q C102 H10R 109.5 . . ?
H10Q C102 H10S 109.5 . . ?
H10R C102 H10S 109.5 . . ?
H65A C65 H65B 109.5 . . ?
H65A C65 H65C 109.5 . . ?
H65B C65 H65C 109.5 . . ?
C64 C65 H65A 100.5 . . ?
C64 C65 H65B 118.2 . . ?
C64 C65 H65C 109.2 . . ?
H12G C124 H12H 107.8 . . ?
C125 C124 H12G 109.0 . . ?
C125 C124 H12H 109.0 . . ?
C123 C124 H12G 109.0 . . ?
C123 C124 H12H 109.0 . . ?
C123 C124 C125 113.0(10) . . ?
C124 C125 H12I 107.9 . . ?
C124 C125 H12J 112.3 . . ?
C124 C125 C126 111.2(10) . . ?
H12I C125 H12J 108.0 . . ?
C126 C125 H12I 105.2 . . ?
C126 C125 H12J 111.9 . . ?
C122 C123 C124 113.5(10) . . ?
C122 C123 H12K 108.9 . . ?
C122 C123 H12L 108.9 . . ?
C124 C123 H12K 108.9 . . ?
C124 C123 H12L 108.9 . . ?
H12K C123 H12L 107.7 . . ?
C125 C126 H12M 109.5 . . ?
C125 C126 H12N 109.5 . . ?
C125 C126 H12O 109.5 . . ?
H12M C126 H12N 109.5 . . ?
H12M C126 H12O 109.5 . . ?
H12N C126 H12O 109.5 . . ?
C59 C60 H60A 109.3 . . ?
C59 C60 H60B 109.3 . . ?
C59 C60 C61 111.6(9) . . ?
H60A C60 H60B 108.0 . . ?
C61 C60 H60A 109.3 . . ?
C61 C60 H60B 109.3 . . ?
C65 C64 H64A 109.7 . . ?
C65 C64 H64B 109.7 . . ?
C65 C64 C63 109.8(10) . . ?
H64A C64 H64B 108.2 . . ?
C63 C64 H64A 109.7 . . ?
C63 C64 H64B 109.7 . . ?
C64 C63 H63A 110.0 . . ?
C64 C63 H63B 110.0 . . ?
C64 C63 C62 108.4(10) . . ?
H63A C63 H63B 108.4 . . ?
C62 C63 H63A 110.0 . . ?
C62 C63 H63B 110.0 . . ?
C63 C62 H62A 109.5 . . ?
C63 C62 H62B 109.5 . . ?
H62A C62 H62B 108.1 . . ?
C61 C62 C63 110.7(10) . . ?
C61 C62 H62A 109.5 . . ?
C61 C62 H62B 109.5 . . ?
C60 C61 H61A 109.2 . . ?
C60 C61 H61B 109.2 . . ?
C62 C61 C60 111.9(10) . . ?
C62 C61 H61A 109.2 . . ?
C62 C61 H61B 109.2 . . ?
H61A C61 H61B 107.9 . . ?
C49 C50 H50A 108.7 . . ?
C49 C50 H50B 108.7 . . ?
H50A C50 H50B 107.6 . . ?
C51 C50 C49 114.2(9) . . ?
C51 C50 H50A 108.7 . . ?
C51 C50 H50B 108.7 . . ?
C47 C48 C49 115.6(9) . . ?
C47 C48 H48A 108.4 . . ?
C47 C48 H48B 108.4 . . ?
C49 C48 H48A 108.4 . . ?
C49 C48 H48B 108.4 . . ?
H48A C48 H48B 107.4 . . ?
H52A C52 H52B 109.5 . . ?
H52A C52 H52C 109.5 . . ?
H52B C52 H52C 109.5 . . ?
C51 C52 H52A 114.7 . . ?
C51 C52 H52B 112.5 . . ?
C51 C52 H52C 100.8 . . ?
C50 C51 C52 111.3(10) . . ?
C50 C51 H51A 109.4 . . ?
C50 C51 H51B 109.4 . . ?
C52 C51 H51A 109.4 . . ?
C52 C51 H51B 109.4 . . ?
H51A C51 H51B 108.0 . . ?

loop_
_geom_bond_atom_site_label_1
_geom_bond_atom_site_label_2
_geom_bond_distance
_geom_bond_site_symmetry_2
_geom_bond_publ_flag
S1 C17 1.717(7) . ?
S1 C14 1.758(6) . ?
S2 C16 1.732(7) . ?
S2 C19 1.726(6) . ?
S4 C26 1.714(7) . ?
S4 C29 1.780(6) . ?
S3 C27 1.759(7) . ?
S3 C24 1.753(6) . ?
O2 C32 1.233(8) . ?
O1 C5 1.222(7) . ?
N3 C54 1.418(8) . ?
N3 C18 1.366(7) . ?
N3 C79 1.448(8) . ?
F3 C37 1.321(10) . ?
N4 C103 1.478(8) . ?
N4 C53 1.403(8) . ?
N4 C25 1.393(7) . ?
F1 C2 1.340(10) . ?
N6 C21 1.345(8) . ?
N6 C75 1.334(8) . ?
F4 C36 1.354(9) . ?
N5 C66 1.327(8) . ?
N5 C22 1.366(8) . ?
F2 C1 1.371(10) . ?
C21 C22 1.414(8) . ?
C21 C20 1.433(9) . ?
C66 C67 1.494(9) . ?
C66 C75 1.424(9) . ?
N7 C78 1.373(10) . ?
N7 C68 1.402(9) . ?
C54 C20 1.406(9) . ?
C54 C53 1.435(8) . ?
C22 C23 1.414(9) . ?
C103 H10A 0.9900 . ?
C103 H10B 0.9900 . ?
C103 C104 1.521(9) . ?
C20 C19 1.410(8) . ?
C67 C68 1.382(9) . ?
C67 C76 1.391(9) . ?
C31 C30 1.376(10) . ?
C31 C32 1.448(10) . ?
C31 C39 1.481(9) . ?
C53 C23 1.414(8) . ?
C16 C17 1.411(9) . ?
C16 C15 1.400(8) . ?
C17 C18 1.422(8) . ?
C30 H30 0.9500 . ?
C30 C29 1.402(9) . ?
C14 C15 1.435(9) . ?
C14 C13 1.396(8) . ?
C32 C33 1.455(10) . ?
C75 C74 1.451(9) . ?
C78 H78 0.9500 . ?
C78 C77 1.348(10) . ?
N2 C12 1.125(11) . ?
C68 C69 1.456(10) . ?
C6 C5 1.475(10) . ?
C6 C13 1.384(9) . ?
C6 C7 1.476(8) . ?
C18 C19 1.374(9) . ?
N8 C42 1.113(11) . ?
C27 C26 1.397(9) . ?
C27 C28 1.388(8) . ?
C33 C34 1.388(9) . ?
C33 C38 1.381(11) . ?
C26 C25 1.413(8) . ?
C5 C4 1.465(9) . ?
C29 C28 1.388(9) . ?
C25 C24 1.374(9) . ?
C15 C55 1.504(7) . ?
C23 C24 1.394(8) . ?
C104 H104 1.0000 . ?
C104 C105 1.520(7) . ?
C104 C117 1.527(7) . ?
C4 C3 1.346(10) . ?
C4 C8 1.381(10) . ?
C70 H70 0.9500 . ?
C70 C69 1.342(9) . ?
C70 C71 1.327(10) . ?
C13 H13 0.9500 . ?
C28 C43 1.504(7) . ?
C79 H79A 0.9900 . ?
C79 H79B 0.9900 . ?
C79 C80 1.502(11) . ?
C42 C40 1.444(13) . ?
C3 H3 0.9500 . ?
C3 C2 1.384(11) . ?
C77 H77 0.9500 . ?
C77 C76 1.372(9) . ?
C35 H35 0.9500 . ?
C35 C34 1.386(10) . ?
C35 C36 1.333(11) . ?
C10 C7 1.371(10) . ?
C10 C11 1.474(10) . ?
C10 C12 1.420(12) . ?
C34 C39 1.438(10) . ?
C76 H76 0.9500 . ?
C7 C8 1.480(10) . ?
C8 C9 1.417(10) . ?
C105 H10C 0.9900 . ?
C105 H10D 0.9900 . ?
C105 C106 1.500(7) . ?
C74 C69 1.404(9) . ?
C74 C73 1.402(9) . ?
C43 H43A 0.9900 . ?
C43 H43B 0.9900 . ?
C43 C44 1.503(7) . ?
N9 C41 1.129(9) . ?
C106 H10E 0.9900 . ?
C106 H10F 0.9900 . ?
C106 C107 1.503(8) . ?
C38 H38 0.9500 . ?
C38 C37 1.405(11) . ?
C40 C41 1.447(10) . ?
C40 C39 1.418(11) . ?
C36 C37 1.422(12) . ?
C2 C1 1.350(13) . ?
C55 H55A 0.9900 . ?
C55 H55B 0.9900 . ?
C55 C56 1.530(7) . ?
N1 C11 1.115(9) . ?
C9 H9 0.9500 . ?
C9 C1 1.353(12) . ?
C73 H73 0.9500 . ?
C73 C72 1.362(10) . ?
C56 H56A 0.9900 . ?
C56 H56B 0.9900 . ?
C56 C57 1.494(7) . ?
C72 H72 0.9500 . ?
C72 C71 1.407(11) . ?
C117 H11A 0.9900 . ?
C117 H11B 0.9900 . ?
C117 C118 1.529(8) . ?
C80 H80 1.0000 . ?
C80 C81 1.474(8) . ?
C80 C91 1.529(8) . ?
C71 H71 0.9500 . ?
C44 H44A 0.9900 . ?
C44 H44B 0.9900 . ?
C44 C45 1.491(8) . ?
C81 H81A 0.9900 . ?
C81 H81B 0.9900 . ?
C81 C82 1.513(8) . ?
C118 H11C 0.9900 . ?
C118 H11D 0.9900 . ?
C118 C119 1.506(8) . ?
C107 H10G 0.9900 . ?
C107 H10H 0.9900 . ?
C107 C108 1.511(8) . ?
C91 H91A 0.9900 . ?
C91 H91B 0.9900 . ?
C91 C92 1.519(8) . ?
C57 H57A 0.9900 . ?
C57 H57B 0.9900 . ?
C57 C58 1.483(8) . ?
C83 H83A 0.9900 . ?
C83 H83B 0.9900 . ?
C83 C82 1.509(9) . ?
C83 C84 1.501(9) . ?
C82 H82A 0.9900 . ?
C82 H82B 0.9900 . ?
C92 H92A 0.9900 . ?
C92 H92B 0.9900 . ?
C92 C93 1.497(8) . ?
C108 H10I 0.9900 . ?
C108 H10J 0.9900 . ?
C108 C109 1.509(8) . ?
C119 H11E 0.9900 . ?
C119 H11F 0.9900 . ?
C119 C120 1.499(8) . ?
C93 H93A 0.9900 . ?
C93 H93B 0.9900 . ?
C93 C94 1.512(9) . ?
C45 H45A 0.9900 . ?
C45 H45B 0.9900 . ?
C45 C46 1.538(9) . ?
C94 H94A 0.9900 . ?
C94 H94B 0.9900 . ?
C94 C95 1.511(8) . ?
C95 H95A 0.9900 . ?
C95 H95B 0.9900 . ?
C95 C96 1.497(9) . ?
C84 H84A 0.9900 . ?
C84 H84B 0.9900 . ?
C84 C85 1.501(9) . ?
C96 H96A 0.9900 . ?
C96 H96B 0.9900 . ?
C96 C97 1.487(9) . ?
C120 H12A 0.9900 . ?
C120 H12B 0.9900 . ?
C120 C121 1.459(9) . ?
C110 H11G 0.9900 . ?
C110 H11H 0.9900 . ?
C110 C109 1.511(8) . ?
C110 C111 1.493(8) . ?
C58 H58A 0.9900 . ?
C58 H58B 0.9900 . ?
C58 C59 1.525(9) . ?
C109 H10K 0.9900 . ?
C109 H10L 0.9900 . ?
C111 H11I 0.9900 . ?
C111 H11J 0.9900 . ?
C111 C112 1.501(8) . ?
C112 H11K 0.9900 . ?
C112 H11L 0.9900 . ?
C112 C113 1.507(9) . ?
C46 H46A 0.9900 . ?
C46 H46B 0.9900 . ?
C46 C47 1.511(9) . ?
C113 H11M 0.9900 . ?
C113 H11N 0.9900 . ?
C113 C114 1.516(9) . ?
C114 H11O 0.9900 . ?
C114 H11P 0.9900 . ?
C114 C115 1.506(9) . ?
C97 H97A 0.9900 . ?
C97 H97B 0.9900 . ?
C97 C98 1.482(9) . ?
C47 H47A 0.9900 . ?
C47 H47B 0.9900 . ?
C47 C48 1.458(8) . ?
C122 H12C 0.9900 . ?
C122 H12D 0.9900 . ?
C122 C121 1.494(9) . ?
C122 C123 1.489(9) . ?
C115 H11Q 0.9900 . ?
C115 H11R 0.9899 . ?
C115 C116 1.511(9) . ?
C85 H85A 0.9900 . ?
C85 H85B 0.9900 . ?
C85 C86 1.501(9) . ?
C98 H98A 0.9900 . ?
C98 H98B 0.9900 . ?
C98 C99 1.520(9) . ?
C86 H86A 0.9900 . ?
C86 H86B 0.9900 . ?
C86 C87 1.497(10) . ?
C87 H87A 0.9900 . ?
C87 H87B 0.9900 . ?
C87 C88 1.508(10) . ?
C116 H11S 0.9800 . ?
C116 H11T 0.9800 . ?
C116 H11U 0.9800 . ?
C49 H49A 0.9900 . ?
C49 H49B 0.9900 . ?
C49 C50 1.508(9) . ?
C49 C48 1.495(9) . ?
C121 H12E 0.9900 . ?
C121 H12F 0.9900 . ?
C88 H88A 0.9900 . ?
C88 H88B 0.9900 . ?
C88 C89 1.526(10) . ?
C99 H99A 0.9900 . ?
C99 H99B 0.9900 . ?
C99 C100 1.477(10) . ?
C89 H89A 0.9900 . ?
C89 H89B 0.9900 . ?
C89 C90 1.517(9) . ?
C59 H59A 0.9903 . ?
C59 H59B 0.9899 . ?
C59 C60 1.515(9) . ?
C101 H10M 0.9900 . ?
C101 H10N 0.9900 . ?
C101 C100 1.515(10) . ?
C101 C102 1.553(10) . ?
C90 H90A 0.9800 . ?
C90 H90B 0.9802 . ?
C90 H90C 0.9801 . ?
C100 H10O 0.9900 . ?
C100 H10P 0.9900 . ?
C102 H10Q 0.9799 . ?
C102 H10R 0.9803 . ?
C102 H10S 0.9798 . ?
C65 H65A 0.9801 . ?
C65 H65B 0.9799 . ?
C65 H65C 0.9802 . ?
C65 C64 1.507(10) . ?
C124 H12G 0.9900 . ?
C124 H12H 0.9900 . ?
C124 C125 1.518(10) . ?
C124 C123 1.499(10) . ?
C125 H12I 0.9901 . ?
C125 H12J 0.9901 . ?
C125 C126 1.520(10) . ?
C123 H12K 0.9900 . ?
C123 H12L 0.9900 . ?
C126 H12M 0.9800 . ?
C126 H12N 0.9800 . ?
C126 H12O 0.9800 . ?
C60 H60A 0.9900 . ?
C60 H60B 0.9900 . ?
C60 C61 1.519(10) . ?
C64 H64A 0.9900 . ?
C64 H64B 0.9900 . ?
C64 C63 1.522(10) . ?
C63 H63A 0.9900 . ?
C63 H63B 0.9900 . ?
C63 C62 1.529(10) . ?
C62 H62A 0.9900 . ?
C62 H62B 0.9900 . ?
C62 C61 1.508(10) . ?
C61 H61A 0.9900 . ?
C61 H61B 0.9900 . ?
C50 H50A 0.9900 . ?
C50 H50B 0.9900 . ?
C50 C51 1.503(10) . ?
C48 H48A 0.9900 . ?
C48 H48B 0.9900 . ?
C52 H52A 0.9801 . ?
C52 H52B 0.9800 . ?
C52 H52C 0.9797 . ?
C52 C51 1.528(10) . ?
C51 H51A 0.9900 . ?
C51 H51B 0.9900 . ?

loop_
_geom_torsion_atom_site_label_1
_geom_torsion_atom_site_label_2
_geom_torsion_atom_site_label_3
_geom_torsion_atom_site_label_4
_geom_torsion
_geom_torsion_site_symmetry_1
_geom_torsion_site_symmetry_2
_geom_torsion_site_symmetry_3
_geom_torsion_site_symmetry_4
_geom_torsion_publ_flag
S1 C17 C18 N3 2.5(14) . . . . ?
S1 C17 C18 C19 -177.9(6) . . . . ?
S1 C14 C15 C16 -1.4(8) . . . . ?
S1 C14 C15 C55 174.0(5) . . . . ?
S1 C14 C13 C6 -2.7(12) . . . . ?
S2 C16 C17 S1 179.2(4) . . . . ?
S2 C16 C17 C18 0.4(8) . . . . ?
S2 C16 C15 C14 -178.8(6) . . . . ?
S2 C16 C15 C55 5.6(11) . . . . ?
S4 C26 C25 N4 1.6(14) . . . . ?
S4 C26 C25 C24 -178.8(6) . . . . ?
S4 C29 C28 C27 -1.4(8) . . . . ?
S4 C29 C28 C43 177.5(5) . . . . ?
S3 C27 C26 S4 179.4(3) . . . . ?
S3 C27 C26 C25 -0.6(7) . . . . ?
S3 C27 C28 C29 -178.5(5) . . . . ?
S3 C27 C28 C43 2.6(11) . . . . ?
O2 C32 C33 C34 179.5(7) . . . . ?
O2 C32 C33 C38 1.4(12) . . . . ?
O1 C5 C4 C3 1.0(12) . . . . ?
O1 C5 C4 C8 -178.0(6) . . . . ?
N3 C54 C20 C21 -178.9(6) . . . . ?
N3 C54 C20 C19 -0.6(8) . . . . ?
N3 C54 C53 N4 0.7(13) . . . . ?
N3 C54 C53 C23 175.6(7) . . . . ?
N3 C18 C19 S2 178.6(5) . . . . ?
N3 C18 C19 C20 0.5(8) . . . . ?
N3 C79 C80 C81 -46.2(11) . . . . ?
N3 C79 C80 C91 -174.7(7) . . . . ?
N4 C103 C104 C105 -58.1(7) . . . . ?
N4 C103 C104 C117 173.0(6) . . . . ?
N4 C53 C23 C22 -179.0(6) . . . . ?
N4 C53 C23 C24 -0.4(7) . . . . ?
N4 C25 C24 S3 178.3(4) . . . . ?
N4 C25 C24 C23 -0.1(8) . . . . ?
F1 C2 C1 F2 0.5(13) . . . . ?
F1 C2 C1 C9 178.7(8) . . . . ?
N6 C21 C22 N5 -2.1(10) . . . . ?
N6 C21 C22 C23 178.0(6) . . . . ?
N6 C21 C20 C54 -177.6(6) . . . . ?
N6 C21 C20 C19 4.4(11) . . . . ?
N6 C75 C74 C69 -180.0(6) . . . . ?
N6 C75 C74 C73 -1.4(9) . . . . ?
F4 C36 C37 F3 -1.0(11) . . . . ?
F4 C36 C37 C38 179.2(6) . . . . ?
N5 C66 C67 C68 -177.8(6) . . . . ?
N5 C66 C67 C76 1.4(9) . . . . ?
N5 C66 C75 N6 -0.8(10) . . . . ?
N5 C66 C75 C74 178.5(6) . . . . ?
N5 C22 C23 C53 178.1(6) . . . . ?
N5 C22 C23 C24 -0.1(11) . . . . ?
C21 N6 C75 C66 -0.3(9) . . . . ?
C21 N6 C75 C74 -179.6(6) . . . . ?
C21 C22 C23 C53 -2.0(10) . . . . ?
C21 C22 C23 C24 179.8(7) . . . . ?
C21 C20 C19 S2 0.9(13) . . . . ?
C21 C20 C19 C18 178.3(7) . . . . ?
C66 N5 C22 C21 0.9(9) . . . . ?
C66 N5 C22 C23 -179.2(6) . . . . ?
C66 C67 C68 N7 178.3(6) . . . . ?
C66 C67 C68 C69 -2.0(10) . . . . ?
C66 C67 C76 C77 -178.5(6) . . . . ?
C66 C75 C74 C69 0.7(9) . . . . ?
C66 C75 C74 C73 179.3(6) . . . . ?
N7 C78 C77 C76 -0.5(12) . . . . ?
N7 C68 C69 C70 0.6(10) . . . . ?
N7 C68 C69 C74 179.5(6) . . . . ?
C54 N3 C18 C17 178.8(8) . . . . ?
C54 N3 C18 C19 -0.8(8) . . . . ?
C54 N3 C79 C80 -77.8(10) . . . . ?
C54 C20 C19 S2 -177.3(6) . . . . ?
C54 C20 C19 C18 0.1(8) . . . . ?
C54 C53 C23 C22 5.0(10) . . . . ?
C54 C53 C23 C24 -176.5(6) . . . . ?
C22 N5 C66 C67 -178.2(5) . . . . ?
C22 N5 C66 C75 0.4(9) . . . . ?
C22 C21 C20 C54 1.9(10) . . . . ?
C22 C21 C20 C19 -176.0(6) . . . . ?
C22 C23 C24 S3 0.9(13) . . . . ?
C22 C23 C24 C25 178.7(7) . . . . ?
C103 N4 C53 C54 -29.2(12) . . . . ?
C103 N4 C53 C23 155.6(6) . . . . ?
C103 N4 C25 C26 21.3(12) . . . . ?
C103 N4 C25 C24 -158.3(6) . . . . ?
C103 C104 C105 C106 -73.9(9) . . . . ?
C103 C104 C117 C118 -173.6(7) . . . . ?
C20 C21 C22 N5 178.4(6) . . . . ?
C20 C21 C22 C23 -1.5(9) . . . . ?
C20 C54 C53 N4 -179.2(7) . . . . ?
C20 C54 C53 C23 -4.4(9) . . . . ?
C67 C66 C75 N6 177.8(6) . . . . ?
C67 C66 C75 C74 -2.9(9) . . . . ?
C67 C68 C69 C70 -179.1(7) . . . . ?
C67 C68 C69 C74 -0.2(10) . . . . ?
C31 C30 C29 S4 0.7(12) . . . . ?
C31 C30 C29 C28 -179.8(8) . . . . ?
C31 C32 C33 C34 -0.6(8) . . . . ?
C31 C32 C33 C38 -178.7(7) . . . . ?
C53 N4 C103 C104 -51.3(9) . . . . ?
C53 N4 C25 C26 179.4(8) . . . . ?
C53 N4 C25 C24 -0.2(7) . . . . ?
C53 C54 C20 C21 1.1(10) . . . . ?
C53 C54 C20 C19 179.4(6) . . . . ?
C53 C23 C24 S3 -177.5(6) . . . . ?
C53 C23 C24 C25 0.3(8) . . . . ?
C16 S2 C19 C20 178.4(8) . . . . ?
C16 S2 C19 C18 1.2(6) . . . . ?
C16 C17 C18 N3 -179.2(8) . . . . ?
C16 C17 C18 C19 0.4(9) . . . . ?
C16 C15 C55 C56 99.1(8) . . . . ?
C17 S1 C14 C15 0.7(5) . . . . ?
C17 S1 C14 C13 -176.9(6) . . . . ?
C17 C16 C15 C14 1.6(9) . . . . ?
C17 C16 C15 C55 -173.9(6) . . . . ?
C17 C18 C19 S2 -1.2(8) . . . . ?
C17 C18 C19 C20 -179.3(6) . . . . ?
C30 C31 C32 O2 0.3(12) . . . . ?
C30 C31 C32 C33 -179.5(7) . . . . ?
C30 C31 C39 C34 -179.9(7) . . . . ?
C30 C31 C39 C40 0.3(11) . . . . ?
C30 C29 C28 C27 179.1(6) . . . . ?
C30 C29 C28 C43 -2.0(11) . . . . ?
C14 S1 C17 C16 0.2(6) . . . . ?
C14 S1 C17 C18 178.5(8) . . . . ?
C14 C15 C55 C56 -75.9(9) . . . . ?
C32 C31 C30 C29 -2.8(13) . . . . ?
C32 C31 C39 C34 0.5(7) . . . . ?
C32 C31 C39 C40 -179.3(7) . . . . ?
C32 C33 C34 C35 179.5(6) . . . . ?
C32 C33 C34 C39 1.0(8) . . . . ?
C32 C33 C38 C37 178.6(7) . . . . ?
C75 N6 C21 C22 1.7(9) . . . . ?
C75 N6 C21 C20 -178.8(6) . . . . ?
C75 C66 C67 C68 3.5(9) . . . . ?
C75 C66 C67 C76 -177.2(6) . . . . ?
C75 C74 C69 C68 0.9(10) . . . . ?
C75 C74 C69 C70 179.8(6) . . . . ?
C75 C74 C73 C72 -179.5(7) . . . . ?
C78 N7 C68 C67 0.4(10) . . . . ?
C78 N7 C68 C69 -179.3(6) . . . . ?
C78 C77 C76 C67 0.0(11) . . . . ?
C68 N7 C78 C77 0.3(11) . . . . ?
C68 C67 C76 C77 0.7(10) . . . . ?
C6 C5 C4 C3 178.4(7) . . . . ?
C6 C5 C4 C8 -0.6(7) . . . . ?
C6 C7 C8 C4 1.1(7) . . . . ?
C6 C7 C8 C9 -176.7(7) . . . . ?
C18 N3 C54 C20 0.9(7) . . . . ?
C18 N3 C54 C53 -179.1(7) . . . . ?
C18 N3 C79 C80 92.0(8) . . . . ?
C27 S3 C24 C25 0.9(5) . . . . ?
C27 S3 C24 C23 178.6(8) . . . . ?
C27 C26 C25 N4 -178.3(7) . . . . ?
C27 C26 C25 C24 1.3(8) . . . . ?
C27 C28 C43 C44 97.9(9) . . . . ?
C33 C34 C39 C31 -0.9(8) . . . . ?
C33 C34 C39 C40 178.9(7) . . . . ?
C33 C38 C37 F3 -179.3(7) . . . . ?
C33 C38 C37 C36 0.4(11) . . . . ?
C26 S4 C29 C30 -179.4(6) . . . . ?
C26 S4 C29 C28 1.1(5) . . . . ?
C26 C27 C28 C29 1.0(9) . . . . ?
C26 C27 C28 C43 -177.9(6) . . . . ?
C26 C25 C24 S3 -1.4(8) . . . . ?
C26 C25 C24 C23 -179.8(6) . . . . ?
C5 C6 C13 C14 -3.4(12) . . . . ?
C5 C6 C7 C10 178.7(7) . . . . ?
C5 C6 C7 C8 -1.4(7) . . . . ?
C5 C4 C3 C2 -179.7(7) . . . . ?
C5 C4 C8 C7 -0.3(8) . . . . ?
C5 C4 C8 C9 177.8(6) . . . . ?
C29 S4 C26 C27 -0.5(5) . . . . ?
C29 S4 C26 C25 179.5(8) . . . . ?
C29 C28 C43 C44 -80.8(9) . . . . ?
C25 N4 C103 C104 101.3(7) . . . . ?
C25 N4 C53 C54 175.6(7) . . . . ?
C25 N4 C53 C23 0.3(7) . . . . ?
C15 C16 C17 S1 -1.1(8) . . . . ?
C15 C16 C17 C18 -179.9(6) . . . . ?
C15 C14 C13 C6 180.0(7) . . . . ?
C15 C55 C56 C57 -59.1(10) . . . . ?
C104 C105 C106 C107 169.5(8) . . . . ?
C104 C117 C118 C119 63.3(13) . . . . ?
C4 C3 C2 F1 -178.3(7) . . . . ?
C4 C3 C2 C1 2.4(12) . . . . ?
C4 C8 C9 C1 1.7(11) . . . . ?
C19 S2 C16 C17 -0.9(6) . . . . ?
C19 S2 C16 C15 179.5(7) . . . . ?
C24 S3 C27 C26 -0.2(5) . . . . ?
C24 S3 C27 C28 179.4(7) . . . . ?
C13 C14 C15 C16 176.3(6) . . . . ?
C13 C14 C15 C55 -8.3(11) . . . . ?
C13 C6 C5 O1 -3.1(11) . . . . ?
C13 C6 C5 C4 179.6(6) . . . . ?
C13 C6 C7 C10 0.4(11) . . . . ?
C13 C6 C7 C8 -179.8(6) . . . . ?
C28 C27 C26 S4 -0.2(8) . . . . ?
C28 C27 C26 C25 179.8(6) . . . . ?
C28 C43 C44 C45 -56.8(13) . . . . ?
C79 N3 C54 C20 171.6(7) . . . . ?
C79 N3 C54 C53 -8.4(13) . . . . ?
C79 N3 C18 C17 6.6(12) . . . . ?
C79 N3 C18 C19 -173.0(6) . . . . ?
C79 C80 C81 C82 170.9(9) . . . . ?
C79 C80 C91 C92 64.4(13) . . . . ?
C42 C40 C39 C31 1.0(12) . . . . ?
C42 C40 C39 C34 -178.8(8) . . . . ?
C3 C4 C8 C7 -179.3(6) . . . . ?
C3 C4 C8 C9 -1.2(11) . . . . ?
C3 C2 C1 F2 179.8(7) . . . . ?
C3 C2 C1 C9 -1.9(15) . . . . ?
C35 C34 C39 C31 -179.2(7) . . . . ?
C35 C34 C39 C40 0.6(13) . . . . ?
C35 C36 C37 F3 179.8(8) . . . . ?
C35 C36 C37 C38 0.1(12) . . . . ?
C10 C7 C8 C4 -179.0(7) . . . . ?
C10 C7 C8 C9 3.1(12) . . . . ?
C34 C33 C38 C37 0.8(11) . . . . ?
C34 C35 C36 F4 179.3(6) . . . . ?
C34 C35 C36 C37 -1.6(13) . . . . ?
C76 C67 C68 N7 -0.9(10) . . . . ?
C76 C67 C68 C69 178.8(6) . . . . ?
C7 C6 C5 O1 178.6(6) . . . . ?
C7 C6 C5 C4 1.3(7) . . . . ?
C7 C6 C13 C14 174.6(7) . . . . ?
C7 C8 C9 C1 179.3(8) . . . . ?
C8 C4 C3 C2 -0.9(11) . . . . ?
C8 C9 C1 F2 178.1(6) . . . . ?
C8 C9 C1 C2 -0.2(14) . . . . ?
C105 C104 C117 C118 59.6(10) . . . . ?
C105 C106 C107 C108 171.7(9) . . . . ?
C74 C73 C72 C71 0.7(12) . . . . ?
C43 C44 C45 C46 -178.4(10) . . . . ?
C69 C70 C71 C72 0.9(12) . . . . ?
C69 C74 C73 C72 -0.9(11) . . . . ?
C106 C107 C108 C109 63.8(16) . . . . ?
C38 C33 C34 C35 -2.3(11) . . . . ?
C38 C33 C34 C39 179.1(7) . . . . ?
C36 C35 C34 C33 2.7(11) . . . . ?
C36 C35 C34 C39 -179.2(8) . . . . ?
C55 C56 C57 C58 -174.4(10) . . . . ?
C41 C40 C39 C31 -178.2(7) . . . . ?
C41 C40 C39 C34 2.1(12) . . . . ?
C39 C31 C30 C29 177.7(7) . . . . ?
C39 C31 C32 O2 179.9(7) . . . . ?
C39 C31 C32 C33 0.1(7) . . . . ?
C73 C74 C69 C68 -177.7(6) . . . . ?
C73 C74 C69 C70 1.1(10) . . . . ?
C73 C72 C71 C70 -0.7(13) . . . . ?
C11 C10 C7 C6 -173.9(7) . . . . ?
C11 C10 C7 C8 6.3(11) . . . . ?
C56 C57 C58 C59 -168.0(12) . . . . ?
C117 C104 C105 C106 51.4(10) . . . . ?
C117 C118 C119 C120 179.9(11) . . . . ?
C80 C81 C82 C83 -171.6(11) . . . . ?
C80 C91 C92 C93 179.7(10) . . . . ?
C71 C70 C69 C68 177.8(7) . . . . ?
C71 C70 C69 C74 -1.1(11) . . . . ?
C44 C45 C46 C47 63.0(18) . . . . ?
C81 C80 C91 C92 -63.2(15) . . . . ?
C118 C119 C120 C121 -52(2) . . . . ?
C107 C108 C109 C110 -174.1(12) . . . . ?
C91 C80 C81 C82 -65.9(13) . . . . ?
C91 C92 C93 C94 178.7(11) . . . . ?
C57 C58 C59 C60 163.7(12) . . . . ?
C83 C84 C85 C86 -172.9(17) . . . . ?
C82 C83 C84 C85 171.1(15) . . . . ?
C92 C93 C94 C95 -177.2(11) . . . . ?
C119 C120 C121 C122 -166.8(15) . . . . ?
C93 C94 C95 C96 176.0(14) . . . . ?
C45 C46 C47 C48 164.8(15) . . . . ?
C94 C95 C96 C97 179.2(15) . . . . ?
C95 C96 C97 C98 162.3(19) . . . . ?
C84 C83 C82 C81 -169.7(12) . . . . ?
C84 C85 C86 C87 -177(2) . . . . ?
C96 C97 C98 C99 171.9(17) . . . . ?
C110 C111 C112 C113 -179.4(17) . . . . ?
C58 C59 C60 C61 -73.4(19) . . . . ?
C109 C110 C111 C112 177.2(15) . . . . ?
C12 C10 C7 C6 2.7(13) . . . . ?
C12 C10 C7 C8 -177.1(8) . . . . ?
C111 C110 C109 C108 178.7(13) . . . . ?
C111 C112 C113 C114 -175.8(18) . . . . ?
C112 C113 C114 C115 -168(2) . . . . ?
C46 C47 C48 C49 42(3) . . . . ?
C113 C114 C115 C116 175(2) . . . . ?
C97 C98 C99 C100 119(2) . . . . ?
C85 C86 C87 C88 174(2) . . . . ?
C98 C99 C100 C101 157.7(18) . . . . ?
C86 C87 C88 C89 -174(3) . . . . ?
C87 C88 C89 C90 179(2) . . . . ?
C49 C50 C51 C52 -136(2) . . . . ?
C121 C122 C123 C124 -76(2) . . . . ?
C59 C60 C61 C62 162.4(13) . . . . ?
C102 C101 C100 C99 -138(3) . . . . ?
C65 C64 C63 C62 -122(3) . . . . ?
C125 C124 C123 C122 -166.5(17) . . . . ?
C123 C122 C121 C120 -25(3) . . . . ?
C123 C124 C125 C126 159(2) . . . . ?
C64 C63 C62 C61 172.6(18) . . . . ?
C63 C62 C61 C60 -113(2) . . . . ?
C50 C49 C48 C47 160.6(19) . . . . ?
C48 C49 C50 C51 29(3) . . . . ?

loop_
_smtbx_masks_void_nr
_smtbx_masks_void_average_x
_smtbx_masks_void_average_y
_smtbx_masks_void_average_z
_smtbx_masks_void_volume
_smtbx_masks_void_count_electrons
_smtbx_masks_void_content
1 0.069 0.163 0.385 212.5 15.1 ?
2 -0.069 -0.163 0.615 212.5 14.8 ?
3 0.000 0.500 0.500 394.4 55.3 ?
4 0.365 0.105 0.055 40.0 2.0 ?
5 0.635 0.895 0.945 40.0 1.9 ?
